data_1545611
loop_
_publ_author_name
'Li, Xiao-Yu'
'Su, Hai-Feng'
'Kurmoo, Mohamedally'
'Tung, Chen-Ho'
'Sun, Di'
'Zheng, Lan-Sun'

_publ_section_title
;
 Structure, solution assembly, and electroconductivity of nanosized
 argento-organic-cluster/framework templated by chromate.
;
_journal_issue 16
_journal_name_full Nanoscale
_journal_page_first 5305
_journal_page_last 5314
_journal_paper_doi 10.1039/c7nr00732a
_journal_volume 9
_journal_year 2017
_chemical_formula_moiety '0.5(C228 H480 Ag80 Cr10 F18 O52 S54)'
_chemical_formula_sum 'C114 H240 Ag40 Cr5 F9 O26 S27'
_chemical_formula_weight 7638.47
_space_group_crystal_system monoclinic
_space_group_IT_number 15
_space_group_name_Hall '-C 2yc'
_space_group_name_H-M_alt 'C 1 2/c 1'
_symmetry_space_group_name_Hall '-C 2yc'
_symmetry_space_group_name_H-M 'C 1 2/c 1'
_atom_sites_solution_hydrogens mixed
_audit_creation_date 2017-03-02
_audit_creation_method
;
Olex2 1.2
(compiled 2017.02.23 svn.r3390 for OlexSys, GUI svn.r5320)
;
_audit_update_record
;
2017-03-04 deposited with the CCDC.
2017-03-20 downloaded from the CCDC.
;
_cell_angle_alpha 90
_cell_angle_beta 96.6012(12)
_cell_angle_gamma 90
_cell_formula_units_Z 4
_cell_length_a 32.9630(4)
_cell_length_b 28.7840(4)
_cell_length_c 21.7978(3)
_cell_measurement_reflns_used 12427
_cell_measurement_temperature 173(2)
_cell_measurement_theta_max 69.2220
_cell_measurement_theta_min 4.0780
_cell_volume 20544.8(5)
_computing_molecular_graphics 'Olex2 (Dolomanov et al., 2009)'
_computing_publication_material 'Olex2 (Dolomanov et al., 2009)'
_computing_structure_refinement 'ShelXL (Sheldrick, 2015)'
_diffrn_ambient_temperature 173.15
_diffrn_measured_fraction_theta_full 0.996
_diffrn_measured_fraction_theta_max 0.981
_diffrn_measurement_device_type 'four-circle diffractometer'
_diffrn_radiation_type CuK\a
_diffrn_radiation_wavelength 1.54184
_diffrn_reflns_av_R_equivalents 0.0647
_diffrn_reflns_av_unetI/netI 0.0851
_diffrn_reflns_Laue_measured_fraction_full 0.996
_diffrn_reflns_Laue_measured_fraction_max 0.981
_diffrn_reflns_limit_h_max 39
_diffrn_reflns_limit_h_min -39
_diffrn_reflns_limit_k_max 35
_diffrn_reflns_limit_k_min -28
_diffrn_reflns_limit_l_max 26
_diffrn_reflns_limit_l_min -26
_diffrn_reflns_number 38362
_diffrn_reflns_point_group_measured_fraction_full 0.996
_diffrn_reflns_point_group_measured_fraction_max 0.981
_diffrn_reflns_theta_full 67.684
_diffrn_reflns_theta_max 70.083
_diffrn_reflns_theta_min 2.996
_exptl_absorpt_coefficient_mu 34.880
_exptl_absorpt_correction_T_max 1
_exptl_absorpt_correction_T_min 0.26461
_exptl_absorpt_correction_type multi-scan
_exptl_absorpt_process_details sadabs
_exptl_crystal_colour red
_exptl_crystal_density_diffrn 2.470
_exptl_crystal_description block
_exptl_crystal_F_000 14580
_exptl_crystal_size_max 0.12
_exptl_crystal_size_mid 0.08
_exptl_crystal_size_min 0.06
_refine_diff_density_max 3.591
_refine_diff_density_min -2.106
_refine_diff_density_rms 0.230
_refine_ls_extinction_method none
_refine_ls_goodness_of_fit_ref 1.023
_refine_ls_hydrogen_treatment constr
_refine_ls_matrix_type full
_refine_ls_number_parameters 1144
_refine_ls_number_reflns 19147
_refine_ls_number_restraints 421
_refine_ls_restrained_S_all 1.036
_refine_ls_R_factor_all 0.1091
_refine_ls_R_factor_gt 0.0717
_refine_ls_shift/su_max 0.057
_refine_ls_shift/su_mean 0.001
_refine_ls_structure_factor_coef Fsqd
_refine_ls_weighting_details 'w=1/[\s^2^(Fo^2^)+(0.1278P)^2^+22.5130P] where P=(Fo^2^+2Fc^2^)/3'
_refine_ls_weighting_scheme calc
_refine_ls_wR_factor_gt 0.1899
_refine_ls_wR_factor_ref 0.2231
_reflns_Friedel_coverage 0.000
_reflns_number_gt 12273
_reflns_number_total 19147
_reflns_threshold_expression 'I > 2\s(I)'
_cod_data_source_file c7nr00732a2.cif
_cod_data_source_block 2
_cod_depositor_comments 'Adding full bibliography for 1545608--1545612.cif.'
_cod_database_code 1545611
_shelx_shelxl_version_number 2016/6
_shelx_space_group_comment
;
The symmetry employed for this shelxl refinement is uniquely defined
by the following loop, which should always be used as a source of
symmetry information in preference to the above space-group names.
They are only intended as comments.
;
_shelx_estimated_absorpt_t_max 0.229
_shelx_estimated_absorpt_t_min 0.102
_olex2_refinement_description
;
1. Fixed Uiso
 At 1.2 times of:
  All C(H) groups, {H58C,H58D} of C58A, {H58A,H58B} of C58, {H15A,H15B} of
  C15, {H23A,H23B} of C23, {H27A,H27B} of C27, {H19A,H19B} of C19, {H31A,H31B}
  of C31, {H6A,H6B} of C6, {H2A,H2B} of C2, {H11A,H11B} of C11, {H38A,H38B} of
  C38, {H34A,H34B} of C34, All C(H,H,H,H) groups
 At 1.5 times of:
  All C(H,H,H) groups, {H51A,H51B} of C51
2. Restrained distances
 C43-O1
 1.25 with sigma of 0.01
 O2-C43
 1.25 with sigma of 0.01
 O1-O2
 2.3 with sigma of 0.01
 C4-C3
 1.55 with sigma of 0.01
 C3-C2
 1.55 with sigma of 0.01
 C2-C1
 1.55 with sigma of 0.01
 C1-C3
 2.35 with sigma of 0.01
 C4-C2
 2.35 with sigma of 0.01
 C58A-C59A
 1.55 with sigma of 0.01
 C17-C19
 2.35 with sigma of 0.01
 C20-C18
 2.35 with sigma of 0.01
 C17-C18
 1.55 with sigma of 0.01
 C18-C19
 1.55 with sigma of 0.01
 C19-C20
 1.55 with sigma of 0.01
 C23-C22
 1.55 with sigma of 0.01
 C43-C44
 1.5 with sigma of 0.02
 F5-C43
 2.35 with sigma of 0.01
 C44-F5
 1.4 with sigma of 0.01
 F5A-F5
 1.4 with sigma of 0.01
 F5-F4A
 1.4 with sigma of 0.01
 F6A-C44
 1.4 with sigma of 0.01
 F4A-C44
 1.4 with sigma of 0.01
 F5A-C44
 1.4 with sigma of 0.01
 F6-F5
 2.35 with sigma of 0.01
 F6-C43
 2.35 with sigma of 0.01
 C44-F6
 1.4 with sigma of 0.01
 F6A-F6
 1.4 with sigma of 0.01
 F6-F5A
 1.4 with sigma of 0.01
 F4-F5
 2.35 with sigma of 0.01
 F6-F4
 2.35 with sigma of 0.01
 F4-C43
 2.35 with sigma of 0.01
 F4-C44
 1.4 with sigma of 0.01
 F4-F4A
 1.4 with sigma of 0.01
 F4-F6A
 1.4 with sigma of 0.01
 C59A-S14A
 1.85 with sigma of 0.01
 C47-C48
 1.55 with sigma of 0.01
 C51-C50
 1.55 with sigma of 0.01
 C57A-C58A
 2.35 with sigma of 0.01
 C57A-S14
 2.85 with sigma of 0.01
 C59A-C57A
 1.55 with sigma of 0.01
 C52A-C50
 2.35 with sigma of 0.01
 C50-C49
 1.55 with sigma of 0.01
 C52A-C49
 1.55 with sigma of 0.01
 C30-C31
 1.55 with sigma of 0.01
 C30-C29
 1.55 with sigma of 0.01
 C60A-C58A
 1.55 with sigma of 0.01
 C60A-C59A
 2.35 with sigma of 0.01
 C59-C60
 1.55 with sigma of 0.01
 C24-C23
 1.55 with sigma of 0.01
 C53A-C55
 2.35 with sigma of 0.01
 C59-C57
 2.35 with sigma of 0.01
 C57-C58
 1.55 with sigma of 0.01
 C52-C50
 2.35 with sigma of 0.01
 C51-C52
 1.55 with sigma of 0.01
3. Restrained planarity
 F4, F4A, F5, F5A, F6, F6A
 with sigma of 0.05
4. Rigid bond restraints
 O1, C43
 with sigma for 1-2 distances of 0.001 and sigma for 1-3 distances of 0.001
 C38, C39
 with sigma for 1-2 distances of 0.001 and sigma for 1-3 distances of 0.001
5. Uiso/Uaniso restraints and constraints
F1 \\sim F2 \\sim F3 \\sim O3 \\sim C41 \\sim C42: within 1.7A with sigma of
0.004 and sigma for terminal atoms of 0.08
S6 \\sim C1 \\sim C2 \\sim C3 \\sim C4: within 1.7A with sigma of 0.004 and
sigma for terminal atoms of 0.08
C17 \\sim C18 \\sim C19 \\sim C20: within 1.7A with sigma of 0.004 and sigma
for terminal atoms of 0.08
C9 \\sim C10 \\sim C11 \\sim C12: within 1.7A with sigma of 0.004 and sigma for
terminal atoms of 0.08
F4 \\sim F4A \\sim F5 \\sim F5A \\sim F6 \\sim F6A \\sim O1 \\sim O2 \\sim C43
\\sim C44: within 1.7A with sigma of 0.004 and sigma for terminal atoms of 0.08
Ag1 \\sim Ag1 \\sim Ag1A \\sim Ag2 \\sim Ag2 \\sim Ag2A \\sim Ag3 \\sim Ag3
\\sim Ag3A \\sim Ag4 \\sim Ag5 \\sim Ag6 \\sim Ag7 \\sim Ag8 \\sim Ag9 \\sim
Ag10 \\sim Ag11 \\sim Ag13 \\sim Ag14 \\sim Ag15 \\sim Ag16 \\sim Ag19: within
1.7A with sigma of 0.004 and sigma for terminal atoms of 0.08
C45 \\sim C46 \\sim C47 \\sim C48 \\sim C48A: within 1.7A with sigma of 0.001
and sigma for terminal atoms of 0.08
C29 \\sim C30 \\sim C31 \\sim C32: within 1.7A with sigma of 0.004 and sigma
for terminal atoms of 0.08
C21 \\sim C22 \\sim C23 \\sim C24: within 1.7A with sigma of 0.004 and sigma
for terminal atoms of 0.08
C53 \\sim C53A \\sim C54 \\sim C55 \\sim C56: within 1.7A with sigma of 0.004
and sigma for terminal atoms of 0.08
S14 \\sim S14A \\sim C57 \\sim C57A \\sim C58 \\sim C58A \\sim C59 \\sim C59A
\\sim C60 \\sim C60A: within 1.7A with sigma of 0.004 and sigma for terminal
atoms of 0.08
S2 \\sim C49 \\sim C50 \\sim C51 \\sim C52 \\sim C52A: within 1.7A with sigma
of 0.004 and sigma for terminal atoms of 0.08
6. Others
 Fixed Sof: Ag1(0.4) Ag1A(0.4) Ag1B(0.2) Ag2(0.5) Ag2A(0.5) Ag3(0.5) Ag3A(0.5)
 S12(0.5) S14(0.5) S14A(0.5) F1(0.5) F2(0.5) F3(0.5) F4(0.5) F4A(0.5) F5(0.5)
 F5A(0.5) F6(0.5) F6A(0.5) C17(0.5) H17A(0.5) H17B(0.5) H17C(0.5) C18(0.5)
 H18(0.5) C19(0.5) H19A(0.5) H19B(0.5) C20(0.5) H20A(0.5) H20B(0.5) H20C(0.5)
 H47A(0.5) H47B(0.5) H47C(0.5) H47D(0.5) C48(0.5) H48A(0.5) H48B(0.5) H48C(0.5)
 C48A(0.5) H48D(0.5) H48E(0.5) H48F(0.5) C52(0.5) H52A(0.5) H52B(0.5) H52C(0.5)
 C52A(0.5) H52D(0.5) H52E(0.5) H52F(0.5) C53(0.5) H53A(0.5) H53B(0.5) H53C(0.5)
 C53A(0.5) H53D(0.5) H53E(0.5) H53F(0.5) H54A(0.5) H54B(0.5) H54C(0.5) C57(0.5)
 H57A(0.5) H57B(0.5) H57C(0.5) C57A(0.5) H57D(0.5) H57E(0.5) H57F(0.5) C58(0.5)
 H58A(0.5) H58B(0.5) C58A(0.5) H58C(0.5) H58D(0.5) C59(0.5) H59(0.5) C59A(0.5)
 H59A(0.5) C60(0.5) H60A(0.5) H60B(0.5) H60C(0.5) C60A(0.5) H60D(0.5) H60E(0.5)
 H60F(0.5)
7.a Riding coordinates:
 C5(H5A,H5B,H5C), C17(H17A,H17B,H17C), C18(H18), C19(H19A,H19B), C51(H51A,
 H51B), C57A(H57D,H57E,H57F)
7.b Ternary CH refined with riding coordinates:
 C3(H3), C7(H7), C10(H10), C14(H14), C22(H22), C26(H26), C30(H30), C35(H35),
 C39(H39), C46(H46), C55(H55), C59(H59), C59A(H59A)
7.c Secondary CH2 refined with riding coordinates:
 C2(H2A,H2B), C6(H6A,H6B), C11(H11A,H11B), C15(H15A,H15B), C23(H23A,H23B),
 C27(H27A,H27B), C31(H31A,H31B), C34(H34A,H34B), C38(H38A,H38B), C47(H47A,H47B),
  C47(H47C,H47D), C58(H58A,H58B), C58A(H58C,H58D)
7.d Me refined with riding coordinates:
 C1(H1A,H1B,H1C), C4(H4A,H4B,H4C), C8(H8A,H8B,H8C), C9(H9A,H9B,H9C), C12(H12A,
 H12B,H12C), C13(H13A,H13B,H13C), C16(H16A,H16B,H16C), C21(H21A,H21B,H21C),
 C24(H24A,H24B,H24C), C25(H25A,H25B,H25C), C28(H28A,H28B,H28C), C32(H32A,H32B,
 H32C), C33(H33A,H33B,H33C), C36(H36A,H36B,H36C), C37(H37A,H37B,H37C), C40(H40A,
 H40B,H40C), C48A(H48D,H48E,H48F), C49(H49A,H49B,H49C), C52(H52A,H52B,H52C),
 C52A(H52D,H52E,H52F), C53A(H53D,H53E,H53F), C56(H56A,H56B,H56C), C57(H57A,H57B,
 H57C), C60(H60A,H60B,H60C), C60A(H60D,H60E,H60F)
7.e Idealised Me refined as rotating group:
 C20(H20A,H20B,H20C), C29(H29A,H29B,H29C), C45(H45A,H45B,H45C), C48(H48A,H48B,
 H48C), C53(H53A,H53B,H53C), C54(H54A,H54B,H54C)
;
_olex2_submission_special_instructions 'No special instructions were received'

loop_
_space_group_symop_operation_xyz
'x, y, z'
'-x, y, -z+1/2'
'x+1/2, y+1/2, z'
'-x+1/2, y+1/2, -z+1/2'
'-x, -y, -z'
'x, -y, z-1/2'
'-x+1/2, -y+1/2, -z'
'x+1/2, -y+1/2, z-1/2'

loop_
_atom_site_label
_atom_site_type_symbol
_atom_site_fract_x
_atom_site_fract_y
_atom_site_fract_z
_atom_site_U_iso_or_equiv
_atom_site_adp_type
_atom_site_occupancy
_atom_site_site_symmetry_order
_atom_site_calc_flag
_atom_site_refinement_flags_posn
_atom_site_refinement_flags_adp
_atom_site_refinement_flags_occupancy
_atom_site_disorder_assembly
_atom_site_disorder_group
Ag1 Ag 0.56397(11) 0.09390(13) 0.7840(2) 0.0798(8) Uani 0.4 1 d . U . . .
Ag1A Ag 0.55505(10) 0.11377(12) 0.82396(17) 0.0697(7) Uani 0.4 1 d . U . A .
Ag1B Ag 0.5222(2) 0.1180(2) 0.8124(3) 0.0700(15) Uani 0.2 1 d . . . A .
Ag2 Ag 0.55072(9) 0.13084(14) 0.67092(19) 0.0845(8) Uani 0.5 1 d . U . A .
Ag2A Ag 0.55820(9) 0.15532(10) 0.65993(17) 0.0764(7) Uani 0.5 1 d . U . A .
Ag3 Ag 0.63269(11) 0.17200(13) 0.8106(2) 0.0966(9) Uani 0.5 1 d . U . A .
Ag3A Ag 0.61907(11) 0.16519(14) 0.77257(15) 0.0883(9) Uani 0.5 1 d . U . A .
Ag4 Ag 0.68669(4) 0.15915(6) 0.70508(6) 0.0747(3) Uani 1 1 d . U . . .
Ag5 Ag 0.79041(3) 0.21154(5) 0.74464(5) 0.0618(3) Uani 1 1 d . U . . .
Ag6 Ag 0.81051(3) 0.31418(5) 0.68248(5) 0.0646(3) Uani 1 1 d . U . . .
Ag7 Ag 0.71553(4) 0.31875(5) 0.69026(6) 0.0750(4) Uani 1 1 d . U . . .
Ag8 Ag 0.69959(3) 0.20326(4) 0.45127(5) 0.0566(2) Uani 1 1 d . U . . .
Ag9 Ag 0.69290(4) 0.31532(5) 0.53092(6) 0.0725(3) Uani 1 1 d . U . . .
Ag10 Ag 0.64087(3) 0.28670(4) 0.40249(5) 0.0600(3) Uani 1 1 d . U . . .
Ag11 Ag 0.60992(4) 0.36700(4) 0.56834(5) 0.0615(3) Uani 1 1 d . U . . .
Ag12 Ag 0.64151(5) 0.37584(5) 0.72407(7) 0.0776(4) Uani 1 1 d . . . . .
Ag13 Ag 0.58297(3) 0.26243(4) 0.50255(5) 0.0562(2) Uani 1 1 d . U . . .
Ag14 Ag 0.62944(4) 0.17348(4) 0.55970(5) 0.0633(3) Uani 1 1 d . U . . .
Ag15 Ag 0.51185(3) 0.24100(4) 0.57497(5) 0.0574(2) Uani 1 1 d . U . . .
Ag16 Ag 0.43287(4) 0.20361(5) 0.61919(7) 0.0768(4) Uani 1 1 d . U . . .
Ag17 Ag 0.31141(5) 0.24945(7) 0.68562(9) 0.1059(6) Uani 1 1 d . . . . .
Ag18 Ag 0.42434(3) 0.30942(4) 0.68776(5) 0.0564(2) Uani 1 1 d . . . . .
Ag19 Ag 0.52177(3) 0.33487(3) 0.65507(5) 0.0512(2) Uani 1 1 d . U . . .
Ag20 Ag 0.54103(4) 0.42481(4) 0.72075(6) 0.0688(3) Uani 1 1 d . . . . .
Cr1 Cr 0.38742(6) 0.26796(7) 0.83008(8) 0.0382(4) Uani 1 1 d . . . . .
Cr2 Cr 0.500000 0.22624(9) 0.750000 0.0383(5) Uani 1 2 d S T P A .
Cr3 Cr 0.73342(6) 0.21299(8) 0.59914(9) 0.0432(4) Uani 1 1 d . . . . .
S1 S 0.84737(10) 0.24042(16) 0.70090(15) 0.0599(9) Uani 1 1 d . . . . .
S2 S 0.75331(10) 0.34283(12) 0.60370(16) 0.0521(7) Uani 1 1 d . U . . .
S3 S 0.63571(10) 0.35409(12) 0.46812(15) 0.0493(7) Uani 1 1 d . . . . .
S4 S 0.59619(15) 0.41881(14) 0.6525(2) 0.0736(12) Uani 1 1 d . . . . .
S5 S 0.46325(10) 0.38180(10) 0.67946(15) 0.0474(6) Uani 1 1 d . . . . .
S6 S 0.30765(15) 0.3355(2) 0.7098(2) 0.0811(13) Uani 1 1 d . U . . .
S7 S 0.37781(12) 0.25409(18) 0.6315(2) 0.0721(11) Uani 1 1 d . . . . .
S8 S 0.53635(10) 0.31572(12) 0.54372(14) 0.0500(7) Uani 1 1 d . . . . .
S9 S 0.49062(11) 0.16225(14) 0.59174(19) 0.0606(8) Uani 1 1 d . . . . .
S10 S 0.62242(10) 0.20522(13) 0.45573(14) 0.0503(7) Uani 1 1 d . . . . .
S11 S 0.73361(11) 0.18582(17) 0.79206(19) 0.0672(10) Uani 1 1 d . . . . .
S12 S 0.4927(5) 0.0806(3) 0.7639(15) 0.113(8) Uani 0.5 1 d . . . A .
S13 S 0.62456(10) 0.12641(12) 0.64981(18) 0.0562(8) Uani 1 1 d . . . . .
S14 S 0.6358(3) 0.0898(4) 0.8065(6) 0.088(2) Uani 0.5 1 d D U . A 1
S14A S 0.6258(3) 0.1200(4) 0.8694(5) 0.082(2) Uani 0.5 1 d D U . A 2
F1 F 0.5074(11) 0.5943(8) 0.7023(16) 0.110(4) Uani 0.5 1 d . U . . .
F2 F 0.5374(11) 0.5934(8) 0.7326(16) 0.110(4) Uani 0.5 1 d . U . . .
F3 F 0.5266(10) 0.5916(8) 0.7930(15) 0.111(4) Uani 0.5 1 d . U . . .
F4 F 0.8874(13) 0.4615(8) 0.7705(14) 0.217(19) Uani 0.5 1 d D U . B 1
F4A F 0.9095(16) 0.444(2) 0.7712(16) 0.27(3) Uani 0.5 1 d D U . B 2
F5 F 0.9187(10) 0.3976(13) 0.823(2) 0.22(2) Uani 0.5 1 d D U . B 1
F5A F 0.8779(16) 0.4036(15) 0.8609(10) 0.196(18) Uani 0.5 1 d D U . B 2
F6 F 0.8556(13) 0.4247(15) 0.8479(15) 0.22(2) Uani 0.5 1 d D U . B 1
F6A F 0.8555(14) 0.4575(13) 0.802(3) 0.25(2) Uani 0.5 1 d D U . B 2
O1 O 0.8886(8) 0.3651(13) 0.735(2) 0.306(19) Uani 1 1 d D U . . .
O2 O 0.8227(7) 0.3768(10) 0.7539(14) 0.195(8) Uani 1 1 d D U . . .
O3 O 0.5300(5) 0.5050(4) 0.7299(8) 0.095(3) Uani 1 1 d . U . . .
O4 O 0.7358(3) 0.2412(4) 0.6646(4) 0.054(2) Uani 1 1 d . . . . .
O5 O 0.7257(4) 0.1592(4) 0.6130(6) 0.072(3) Uani 1 1 d . . . . .
O6 O 0.7761(2) 0.2184(4) 0.5687(4) 0.050(2) Uani 1 1 d . . . . .
O7 O 0.6950(3) 0.2333(4) 0.5516(4) 0.058(3) Uani 1 1 d . . . . .
O8 O 0.5411(3) 0.1928(3) 0.7490(5) 0.058(2) Uani 1 1 d . . . . .
O9 O 0.4929(3) 0.2593(3) 0.6878(4) 0.0477(19) Uani 1 1 d . . . . .
O10 O 0.4145(3) 0.2345(3) 0.8801(5) 0.056(2) Uani 1 1 d . . . . .
O11 O 0.3567(3) 0.3004(4) 0.8679(5) 0.059(2) Uani 1 1 d . . . . .
O12 O 0.3613(3) 0.2355(4) 0.7778(5) 0.056(2) Uani 1 1 d . . . . .
O13 O 0.4173(3) 0.3042(3) 0.7957(4) 0.0446(18) Uani 1 1 d . . . . .
C1 C 0.235(2) 0.309(2) 0.610(4) 0.41(5) Uiso 1 1 d D U . . .
H1A H 0.210083 0.290456 0.604770 0.609 Uiso 1 1 calc R . . . .
H1B H 0.239901 0.322707 0.570331 0.609 Uiso 1 1 calc R . . . .
H1C H 0.258372 0.288323 0.624126 0.609 Uiso 1 1 calc R . . . .
C2 C 0.2318(14) 0.3474(18) 0.658(3) 0.243(19) Uiso 1 1 d D U . . .
H2A H 0.209340 0.369331 0.644864 0.292 Uiso 1 1 calc R . . . .
H2B H 0.228019 0.334560 0.699265 0.292 Uiso 1 1 calc R . . . .
C3 C 0.2742(11) 0.3701(17) 0.657(3) 0.242(19) Uiso 1 1 d D U . . .
H3 H 0.283186 0.374084 0.615477 0.290 Uiso 1 1 calc R . . . .
C4 C 0.2669(15) 0.4158(15) 0.692(2) 0.23(2) Uiso 1 1 d D U . . .
H4A H 0.291753 0.434651 0.694922 0.338 Uiso 1 1 calc R . . . .
H4B H 0.244458 0.432960 0.668329 0.338 Uiso 1 1 calc R . . . .
H4C H 0.259722 0.408662 0.732908 0.338 Uiso 1 1 calc R . . . .
C5 C 0.3681(10) 0.4408(13) 0.5605(16) 0.163(16) Uani 1 1 d . . . . .
H5A H 0.339516 0.444335 0.567852 0.245 Uiso 1 1 d R . . . .
H5B H 0.379186 0.471135 0.550522 0.245 Uiso 1 1 d R . . . .
H5C H 0.369866 0.419375 0.525972 0.245 Uiso 1 1 d R . . . .
C6 C 0.3940(7) 0.4214(9) 0.6195(9) 0.095(7) Uani 1 1 d . . . . .
H6A H 0.391706 0.442999 0.654280 0.114 Uiso 1 1 calc R . . . .
H6B H 0.382422 0.391158 0.630418 0.114 Uiso 1 1 calc R . . . .
C7 C 0.4381(5) 0.4148(5) 0.6125(7) 0.063(4) Uani 1 1 d . . . . .
H7 H 0.440115 0.396017 0.574356 0.075 Uiso 1 1 calc R . . . .
C8 C 0.4594(10) 0.4605(8) 0.6055(12) 0.112(9) Uani 1 1 d . . . . .
H8A H 0.488189 0.454953 0.601017 0.168 Uiso 1 1 calc R . . . .
H8B H 0.446384 0.476709 0.568833 0.168 Uiso 1 1 calc R . . . .
H8C H 0.457290 0.479723 0.642184 0.168 Uiso 1 1 calc R . . . .
C9 C 0.3368(12) 0.2411(15) 0.5155(16) 0.174(16) Uani 1 1 d . U . . .
H9A H 0.315407 0.229145 0.538886 0.261 Uiso 1 1 calc R . . . .
H9B H 0.324297 0.254910 0.476759 0.261 Uiso 1 1 calc R . . . .
H9C H 0.354869 0.215603 0.506298 0.261 Uiso 1 1 calc R . . . .
C10 C 0.3609(7) 0.2770(11) 0.5526(11) 0.106(6) Uani 1 1 d . U . . .
H10 H 0.341237 0.302586 0.558580 0.127 Uiso 1 1 calc R . . . .
C11 C 0.3953(7) 0.2995(10) 0.5242(11) 0.106(6) Uani 1 1 d . U . . .
H11A H 0.407752 0.323930 0.552234 0.127 Uiso 1 1 calc R . . . .
H11B H 0.416549 0.275960 0.518929 0.127 Uiso 1 1 calc R . . . .
C12 C 0.3815(18) 0.319(2) 0.466(2) 0.27(3) Uani 1 1 d . U . . .
H12A H 0.404536 0.333752 0.448737 0.400 Uiso 1 1 calc R . . . .
H12B H 0.369555 0.295074 0.438156 0.400 Uiso 1 1 calc R . . . .
H12C H 0.360768 0.342998 0.471428 0.400 Uiso 1 1 calc R . . . .
C13 C 0.4501(10) 0.1585(11) 0.4746(11) 0.124(10) Uani 1 1 d . . . . .
H13A H 0.459070 0.190898 0.472244 0.185 Uiso 1 1 calc R . . . .
H13B H 0.447700 0.144638 0.433296 0.185 Uiso 1 1 calc R . . . .
H13C H 0.423571 0.157518 0.490641 0.185 Uiso 1 1 calc R . . . .
C14 C 0.4807(7) 0.1320(6) 0.5166(9) 0.076(5) Uani 1 1 d . . . . .
H14 H 0.506818 0.133966 0.497558 0.092 Uiso 1 1 calc R . . . .
C15 C 0.4748(9) 0.0836(11) 0.5281(15) 0.121(10) Uani 1 1 d . . . . .
H15A H 0.448135 0.079305 0.543999 0.146 Uiso 1 1 calc R . . . .
H15B H 0.496383 0.072897 0.560340 0.146 Uiso 1 1 calc R . . . .
C16 C 0.4759(17) 0.0554(14) 0.473(2) 0.24(3) Uani 1 1 d . . . . .
H16A H 0.471786 0.022714 0.483570 0.354 Uiso 1 1 calc R . . . .
H16B H 0.454268 0.065381 0.441497 0.354 Uiso 1 1 calc R . . . .
H16C H 0.502525 0.058972 0.457842 0.354 Uiso 1 1 calc R . . . .
C17 C 0.4392(12) 0.004(3) 0.761(3) 0.22(3) Uani 0.5 1 d D U . A 1
H17A H 0.425081 0.033145 0.765210 0.337 Uiso 0.5 1 d R . . A 1
H17B H 0.435571 -0.016475 0.796110 0.337 Uiso 0.5 1 d R . . A 1
H17C H 0.427891 -0.011745 0.722560 0.337 Uiso 0.5 1 d R . . A 1
C18 C 0.4840(12) 0.0204(12) 0.762(2) 0.123(14) Uani 0.5 1 d D U . A 1
H18 H 0.494868 0.005277 0.728595 0.148 Uiso 0.5 1 d R . . A 1
C19 C 0.5018(12) -0.0020(12) 0.824(2) 0.123(14) Uani 0.5 1 d D U . A 1
H19A H 0.482778 0.002130 0.854082 0.148 Uiso 0.5 1 d R . . A 1
H19B H 0.527728 0.011060 0.839832 0.148 Uiso 0.5 1 d R . . A 1
C20 C 0.503(2) -0.0532(11) 0.803(3) 0.17(3) Uani 0.5 1 d D U . A 1
H20A H 0.488865 -0.055906 0.760780 0.253 Uiso 0.5 1 calc GR . . A 1
H20B H 0.489672 -0.073016 0.830765 0.253 Uiso 0.5 1 calc GR . . A 1
H20C H 0.531572 -0.062935 0.802675 0.253 Uiso 0.5 1 calc GR . . A 1
C21 C 0.5950(17) 0.0469(13) 0.584(2) 0.21(2) Uani 1 1 d . U . . .
H21A H 0.568379 0.051611 0.598670 0.311 Uiso 1 1 calc R . . . .
H21B H 0.596359 0.064750 0.545893 0.311 Uiso 1 1 calc R . . . .
H21C H 0.598736 0.013777 0.575407 0.311 Uiso 1 1 calc R . . . .
C22 C 0.6307(8) 0.0640(9) 0.6360(18) 0.130(8) Uani 1 1 d D U . . .
H22 H 0.629325 0.046287 0.675105 0.156 Uiso 1 1 calc R . . . .
C23 C 0.6726(8) 0.0564(9) 0.6123(18) 0.134(8) Uani 1 1 d D U . . .
H23A H 0.694824 0.062926 0.645813 0.160 Uiso 1 1 calc R . . . .
H23B H 0.675705 0.077851 0.577613 0.160 Uiso 1 1 calc R . . . .
C24 C 0.675(2) 0.0055(12) 0.591(3) 0.30(3) Uani 1 1 d D U . . .
H24A H 0.701878 0.000358 0.575460 0.447 Uiso 1 1 calc R . . . .
H24B H 0.672514 -0.015430 0.625216 0.447 Uiso 1 1 calc R . . . .
H24C H 0.653451 -0.000550 0.557218 0.447 Uiso 1 1 calc R . . . .
C25 C 0.5895(10) 0.1200(9) 0.4194(14) 0.130(11) Uani 1 1 d . . . . .
H25A H 0.617629 0.108733 0.427827 0.195 Uiso 1 1 calc R . . . .
H25B H 0.576072 0.118118 0.457203 0.195 Uiso 1 1 calc R . . . .
H25C H 0.574575 0.100919 0.387163 0.195 Uiso 1 1 calc R . . . .
C26 C 0.5898(5) 0.1704(6) 0.3978(9) 0.072(5) Uani 1 1 d . . . . .
H26 H 0.603210 0.170871 0.358908 0.086 Uiso 1 1 calc R . . . .
C27 C 0.5486(6) 0.1923(12) 0.3833(11) 0.116(10) Uani 1 1 d . . . . .
H27A H 0.551939 0.224569 0.369131 0.139 Uiso 1 1 calc R . . . .
H27B H 0.534853 0.193447 0.421328 0.139 Uiso 1 1 calc R . . . .
C28 C 0.5214(10) 0.1654(15) 0.3332(16) 0.166(17) Uani 1 1 d . . . . .
H28A H 0.494837 0.180866 0.325166 0.249 Uiso 1 1 calc R . . . .
H28B H 0.534589 0.164690 0.295091 0.249 Uiso 1 1 calc R . . . .
H28C H 0.517504 0.133572 0.347282 0.249 Uiso 1 1 calc R . . . .
C29 C 0.7656(11) 0.0992(10) 0.8213(16) 0.153(13) Uani 1 1 d D U . . .
H29A H 0.747835 0.087383 0.785594 0.229 Uiso 1 1 calc GR . . . .
H29B H 0.770579 0.074654 0.852319 0.229 Uiso 1 1 calc GR . . . .
H29C H 0.791704 0.109188 0.807996 0.229 Uiso 1 1 calc GR . . . .
C30 C 0.7449(7) 0.1410(10) 0.8494(10) 0.127(8) Uani 1 1 d D U . . .
H30 H 0.718489 0.130028 0.862806 0.152 Uiso 1 1 calc R . . . .
C31 C 0.7706(8) 0.1627(11) 0.9059(10) 0.130(8) Uani 1 1 d D U . . .
H31A H 0.797619 0.172527 0.894705 0.156 Uiso 1 1 calc R . . . .
H31B H 0.756568 0.190315 0.920461 0.156 Uiso 1 1 calc R . . . .
C32 C 0.7758(17) 0.126(2) 0.956(2) 0.26(3) Uani 1 1 d . U . . .
H32A H 0.792044 0.138608 0.992659 0.392 Uiso 1 1 calc R . . . .
H32B H 0.748888 0.116588 0.966667 0.392 Uiso 1 1 calc R . . . .
H32C H 0.789764 0.098876 0.941021 0.392 Uiso 1 1 calc R . . . .
C33 C 0.7055(10) 0.4378(13) 0.3622(19) 0.167(17) Uani 1 1 d . . . . .
H33A H 0.725932 0.428382 0.335400 0.250 Uiso 1 1 calc R . . . .
H33B H 0.684543 0.456874 0.338643 0.250 Uiso 1 1 calc R . . . .
H33C H 0.718744 0.455906 0.397019 0.250 Uiso 1 1 calc R . . . .
C34 C 0.6852(7) 0.3937(8) 0.3872(12) 0.098(7) Uani 1 1 d . . . . .
H34A H 0.672319 0.375197 0.351865 0.117 Uiso 1 1 calc R . . . .
H34B H 0.706531 0.374228 0.410261 0.117 Uiso 1 1 calc R . . . .
C35 C 0.6528(7) 0.4062(7) 0.4296(9) 0.079(5) Uani 1 1 d . . . . .
H35 H 0.663659 0.429871 0.460827 0.095 Uiso 1 1 calc R . . . .
C36 C 0.6154(8) 0.4258(9) 0.3877(16) 0.138(13) Uani 1 1 d . . . . .
H36A H 0.593881 0.434201 0.413207 0.206 Uiso 1 1 calc R . . . .
H36B H 0.623630 0.453344 0.365899 0.206 Uiso 1 1 calc R . . . .
H36C H 0.605019 0.402077 0.357604 0.206 Uiso 1 1 calc R . . . .
C37 C 0.4846(18) 0.4241(15) 0.441(2) 0.23(3) Uani 1 1 d . . . . .
H37A H 0.495624 0.455695 0.441059 0.344 Uiso 1 1 calc R . . . .
H37B H 0.480224 0.412368 0.398613 0.344 Uiso 1 1 calc R . . . .
H37C H 0.458536 0.424411 0.458685 0.344 Uiso 1 1 calc R . . . .
C38 C 0.5139(10) 0.3934(10) 0.4787(15) 0.122(9) Uani 1 1 d . U . . .
H38A H 0.518659 0.406321 0.521073 0.146 Uiso 1 1 calc R . . . .
H38B H 0.540294 0.394307 0.461147 0.146 Uiso 1 1 calc R . . . .
C39 C 0.5010(6) 0.3439(7) 0.4829(8) 0.078(5) Uani 1 1 d . U . . .
H39 H 0.472843 0.343095 0.495605 0.094 Uiso 1 1 calc R . . . .
C40 C 0.5008(13) 0.3190(14) 0.4227(11) 0.19(2) Uani 1 1 d . . . . .
H40A H 0.492174 0.286775 0.427518 0.279 Uiso 1 1 calc R . . . .
H40B H 0.481699 0.334461 0.391384 0.279 Uiso 1 1 calc R . . . .
H40C H 0.528278 0.319544 0.409789 0.279 Uiso 1 1 calc R . . . .
C41 C 0.500000 0.5221(9) 0.750000 0.100(4) Uani 1 2 d S TU P . .
C42 C 0.500000 0.5733(11) 0.750000 0.108(4) Uani 1 2 d S TU P . .
C43 C 0.8594(7) 0.3870(7) 0.7531(12) 0.193(8) Uani 1 1 d D U . . .
C44 C 0.8814(7) 0.4192(7) 0.8010(10) 0.194(8) Uani 1 1 d D U . . .
C45 C 0.8803(8) 0.2593(13) 0.8216(12) 0.130(11) Uani 1 1 d . U . . .
H45A H 0.866894 0.289747 0.819306 0.195 Uiso 1 1 calc GR . . . .
H45B H 0.904256 0.260250 0.852691 0.195 Uiso 1 1 calc GR . . . .
H45C H 0.861154 0.235685 0.833125 0.195 Uiso 1 1 calc GR . . . .
C46 C 0.8942(6) 0.2468(12) 0.7566(12) 0.111(5) Uani 1 1 d . U . . .
H46 H 0.909369 0.274329 0.742982 0.134 Uiso 1 1 calc R . . . .
C47 C 0.9194(6) 0.2086(11) 0.7533(13) 0.112(5) Uani 1 1 d D U . . .
H47A H 0.915065 0.195635 0.711015 0.134 Uiso 0.5 1 calc R . . C 1
H47B H 0.911457 0.184403 0.782017 0.134 Uiso 0.5 1 calc R . . C 1
H47C H 0.946137 0.213877 0.777944 0.134 Uiso 0.5 1 calc R . . D 2
H47D H 0.923941 0.202242 0.710028 0.134 Uiso 0.5 1 calc R . . D 2
C48 C 0.9654(10) 0.220(3) 0.770(4) 0.19(3) Uiso 0.5 1 d D U . E 1
H48A H 0.978823 0.219837 0.731805 0.292 Uiso 0.5 1 calc GR . . E 1
H48B H 0.977982 0.196091 0.798031 0.292 Uiso 0.5 1 calc GR . . E 1
H48C H 0.968364 0.250341 0.789323 0.292 Uiso 0.5 1 calc GR . . E 1
C48A C 0.893(3) 0.161(3) 0.784(4) 0.19(4) Uiso 0.5 1 d . U . E 2
H48D H 0.909560 0.132662 0.783360 0.279 Uiso 0.5 1 calc R . . E 2
H48E H 0.888743 0.167875 0.827175 0.279 Uiso 0.5 1 calc R . . E 2
H48F H 0.866671 0.156305 0.759641 0.279 Uiso 0.5 1 calc R . . E 2
C49 C 0.7360(12) 0.4283(9) 0.6410(17) 0.183(10) Uani 1 1 d D U . . .
H49A H 0.727861 0.404860 0.669786 0.275 Uiso 1 1 calc R . . F 2
H49B H 0.753041 0.451880 0.663955 0.275 Uiso 1 1 calc R . . F 2
H49C H 0.711625 0.443078 0.619548 0.275 Uiso 1 1 calc R . . F 2
C50 C 0.7605(13) 0.4049(8) 0.5935(17) 0.182(10) Uani 1 1 d D U . . .
C51 C 0.7825(13) 0.4173(9) 0.5369(18) 0.183(10) Uani 1 1 d D U . . .
H51A H 0.811907 0.415483 0.550143 0.275 Uiso 1 1 d R . . G 1
H51B H 0.775167 0.394783 0.503753 0.275 Uiso 1 1 d R . . G 1
C52 C 0.774(3) 0.4704(10) 0.535(3) 0.22(3) Uani 0.5 1 d D U . H 2
H52A H 0.786619 0.484153 0.500338 0.330 Uiso 0.5 1 calc R . . H 2
H52B H 0.744730 0.475960 0.529298 0.330 Uiso 0.5 1 calc R . . H 2
H52C H 0.786195 0.484545 0.573677 0.330 Uiso 0.5 1 calc R . . H 2
C52A C 0.735(2) 0.4786(9) 0.615(3) 0.21(3) Uani 0.5 1 d D U . I 1
H52D H 0.719789 0.498750 0.640710 0.310 Uiso 0.5 1 calc R . . I 1
H52E H 0.762733 0.490308 0.614944 0.310 Uiso 0.5 1 calc R . . I 1
H52F H 0.721084 0.478601 0.572536 0.310 Uiso 0.5 1 calc R . . I 1
C53 C 0.6305(19) 0.5553(14) 0.695(3) 0.118(17) Uani 0.5 1 d . U . J 2
H53A H 0.632738 0.562108 0.651750 0.176 Uiso 0.5 1 calc GR . . J 2
H53B H 0.653659 0.569271 0.721060 0.176 Uiso 0.5 1 calc GR . . J 2
H53C H 0.604949 0.568152 0.706784 0.176 Uiso 0.5 1 calc GR . . J 2
C53A C 0.616(3) 0.498(3) 0.546(2) 0.23(3) Uani 0.5 1 d D U . K 1
H53D H 0.601665 0.516510 0.511800 0.352 Uiso 0.5 1 calc R . . K 1
H53E H 0.644385 0.509677 0.553729 0.352 Uiso 0.5 1 calc R . . K 1
H53F H 0.616393 0.465566 0.533730 0.352 Uiso 0.5 1 calc R . . K 1
C54 C 0.6310(13) 0.4999(11) 0.706(2) 0.165(10) Uani 1 1 d . U . . .
H54A H 0.606700 0.513202 0.720861 0.248 Uiso 0.5 1 calc GR . . J 1
H54B H 0.650080 0.524801 0.698253 0.248 Uiso 0.5 1 calc GR . . J 1
H54C H 0.644217 0.478222 0.736339 0.248 Uiso 0.5 1 calc GR . . J 1
C55 C 0.6193(14) 0.4756(12) 0.649(2) 0.166(10) Uani 1 1 d D U . . .
H55 H 0.645805 0.469232 0.632782 0.200 Uiso 1 1 calc R . . . .
C56 C 0.5961(13) 0.5035(12) 0.600(2) 0.169(10) Uani 1 1 d . U . . .
H56A H 0.589451 0.484135 0.563152 0.254 Uiso 1 1 calc R . . K 2
H56B H 0.570893 0.514933 0.614323 0.254 Uiso 1 1 calc R . . K 2
H56C H 0.612815 0.529958 0.589507 0.254 Uiso 1 1 calc R . . K 2
C57 C 0.642(3) -0.007(2) 0.827(3) 0.21(3) Uani 0.5 1 d D U . A 1
H57A H 0.630251 -0.038120 0.817325 0.312 Uiso 0.5 1 calc R . . A 1
H57B H 0.639529 0.011668 0.789386 0.312 Uiso 0.5 1 calc R . . A 1
H57C H 0.671215 -0.010926 0.842161 0.312 Uiso 0.5 1 calc R . . A 1
C57A C 0.6919(17) 0.073(3) 0.907(4) 0.20(3) Uani 0.5 1 d D U . A 2
H57D H 0.689223 0.072459 0.951299 0.298 Uiso 0.5 1 d R . . A 2
H57E H 0.700933 0.104499 0.895949 0.298 Uiso 0.5 1 d R . . A 2
H57F H 0.712033 0.050319 0.897289 0.298 Uiso 0.5 1 d R . . A 2
C58 C 0.6197(14) 0.0164(16) 0.877(2) 0.094(3) Uani 0.5 1 d D U . A 1
H58A H 0.590329 0.020687 0.862361 0.113 Uiso 0.5 1 calc R . . A 1
H58B H 0.622247 -0.002072 0.915522 0.113 Uiso 0.5 1 calc R . . A 1
C58A C 0.6358(14) 0.0241(12) 0.914(2) 0.094(3) Uani 0.5 1 d D U . A 2
H58C H 0.607146 0.014665 0.901895 0.113 Uiso 0.5 1 calc R . . A 2
H58D H 0.653725 -0.003568 0.916384 0.113 Uiso 0.5 1 calc R . . A 2
C59 C 0.6399(16) 0.0603(14) 0.886(2) 0.094(3) Uani 0.5 1 d D U . A 1
H59 H 0.668156 0.047872 0.885044 0.113 Uiso 0.5 1 calc R . . A 1
C59A C 0.6501(12) 0.0619(8) 0.8703(17) 0.093(3) Uani 0.5 1 d D U . A 2
H59A H 0.652619 0.049818 0.827961 0.111 Uiso 0.5 1 calc R . . A 2
C60 C 0.652(3) 0.095(2) 0.940(3) 0.17(2) Uani 0.5 1 d D U . A 1
H60A H 0.665854 0.121437 0.925262 0.261 Uiso 0.5 1 calc R . . A 1
H60B H 0.626746 0.105206 0.956925 0.261 Uiso 0.5 1 calc R . . A 1
H60C H 0.669459 0.078990 0.972996 0.261 Uiso 0.5 1 calc R . . A 1
C60A C 0.641(2) 0.052(2) 0.9750(17) 0.18(2) Uani 0.5 1 d D U . A 2
H60D H 0.632720 0.033010 1.008579 0.263 Uiso 0.5 1 calc R . . A 2
H60E H 0.669249 0.061917 0.984569 0.263 Uiso 0.5 1 calc R . . A 2
H60F H 0.623207 0.079941 0.970247 0.263 Uiso 0.5 1 calc R . . A 2

loop_
_atom_site_aniso_label
_atom_site_aniso_U_11
_atom_site_aniso_U_22
_atom_site_aniso_U_33
_atom_site_aniso_U_23
_atom_site_aniso_U_13
_atom_site_aniso_U_12
Ag1 0.0732(17) 0.0659(18) 0.100(2) -0.0017(16) 0.0076(16) -0.0068(15)
Ag1A 0.0622(16) 0.0563(16) 0.092(2) 0.0085(14) 0.0132(14) -0.0032(13)
Ag1B 0.086(4) 0.036(3) 0.092(4) -0.006(3) 0.025(3) -0.003(3)
Ag2 0.0574(13) 0.076(2) 0.121(2) -0.0252(18) 0.0125(13) 0.0015(14)
Ag2A 0.0605(13) 0.0418(14) 0.134(2) 0.0035(14) 0.0392(13) 0.0030(11)
Ag3 0.0855(19) 0.0718(17) 0.138(3) 0.000(2) 0.0364(19) 0.0000(15)
Ag3A 0.0922(19) 0.108(2) 0.0665(15) 0.0275(16) 0.0168(14) -0.0203(17)
Ag4 0.0537(6) 0.0962(10) 0.0732(7) 0.0060(7) 0.0031(5) 0.0060(6)
Ag5 0.0463(5) 0.0761(8) 0.0625(6) 0.0056(5) 0.0033(4) -0.0072(5)
Ag6 0.0562(5) 0.0834(8) 0.0532(5) -0.0156(5) 0.0026(4) -0.0109(5)
Ag7 0.0716(7) 0.0875(9) 0.0686(7) -0.0271(6) 0.0201(5) -0.0032(6)
Ag8 0.0604(5) 0.0599(6) 0.0515(5) -0.0150(4) 0.0150(4) -0.0023(5)
Ag9 0.0725(7) 0.0782(8) 0.0638(6) -0.0117(6) -0.0049(5) 0.0198(6)
Ag10 0.0583(5) 0.0589(6) 0.0619(6) -0.0140(5) 0.0036(4) 0.0016(5)
Ag11 0.0768(7) 0.0563(6) 0.0546(5) -0.0034(4) 0.0207(5) 0.0054(5)
Ag12 0.0934(9) 0.0643(8) 0.0813(8) -0.0286(6) 0.0366(7) -0.0155(6)
Ag13 0.0653(6) 0.0558(6) 0.0499(5) -0.0060(4) 0.0173(4) 0.0002(5)
Ag14 0.0642(6) 0.0623(7) 0.0645(6) 0.0096(5) 0.0120(5) 0.0029(5)
Ag15 0.0573(5) 0.0503(6) 0.0639(6) -0.0010(4) 0.0040(4) -0.0055(4)
Ag16 0.0641(6) 0.0759(8) 0.0936(9) -0.0162(7) 0.0229(6) -0.0080(6)
Ag17 0.0856(9) 0.1057(13) 0.1151(12) 0.0310(10) -0.0373(9) -0.0149(9)
Ag18 0.0688(6) 0.0481(6) 0.0535(5) 0.0034(4) 0.0127(4) -0.0040(5)
Ag19 0.0586(5) 0.0359(5) 0.0603(5) 0.0001(4) 0.0129(4) 0.0073(4)
Ag20 0.0942(8) 0.0413(5) 0.0791(7) -0.0065(5) 0.0450(6) -0.0095(5)
Cr1 0.0391(9) 0.0360(10) 0.0394(9) 0.0026(7) 0.0044(7) -0.0029(7)
Cr2 0.0479(14) 0.0222(12) 0.0456(13) 0.000 0.0082(11) 0.000
Cr3 0.0361(9) 0.0468(12) 0.0471(10) -0.0089(8) 0.0060(8) -0.0028(8)
S1 0.0447(15) 0.085(3) 0.0483(16) -0.0083(16) -0.0005(12) -0.0069(16)
S2 0.0535(16) 0.0472(18) 0.0559(17) -0.0093(13) 0.0076(13) 0.0026(14)
S3 0.0576(16) 0.0421(16) 0.0504(15) 0.0031(12) 0.0160(13) 0.0028(13)
S4 0.103(3) 0.0439(19) 0.085(3) -0.0159(17) 0.058(2) -0.0176(19)
S5 0.0572(16) 0.0314(14) 0.0546(15) 0.0077(11) 0.0114(13) 0.0108(12)
S6 0.082(3) 0.089(3) 0.076(3) 0.028(2) 0.024(2) 0.024(2)
S7 0.0559(19) 0.082(3) 0.079(2) -0.022(2) 0.0095(17) -0.0085(19)
S8 0.0582(16) 0.0491(17) 0.0428(14) 0.0010(12) 0.0064(12) 0.0060(14)
S9 0.0572(18) 0.051(2) 0.073(2) -0.0095(16) 0.0068(16) -0.0037(15)
S10 0.0512(15) 0.0560(19) 0.0453(14) -0.0103(13) 0.0128(12) -0.0112(14)
S11 0.0454(16) 0.084(3) 0.071(2) 0.019(2) 0.0024(15) -0.0039(17)
S12 0.079(13) 0.044(4) 0.21(3) -0.023(8) -0.014(10) 0.008(5)
S13 0.0535(17) 0.0412(17) 0.074(2) 0.0074(15) 0.0097(15) 0.0092(14)
S14 0.088(4) 0.073(4) 0.104(5) 0.022(4) 0.007(4) 0.006(4)
S14A 0.079(4) 0.070(4) 0.098(5) 0.024(4) 0.009(4) 0.014(4)
F1 0.140(9) 0.049(5) 0.150(9) 0.003(3) 0.053(8) -0.001(3)
F2 0.139(9) 0.048(5) 0.151(9) 0.001(3) 0.053(8) -0.003(3)
F3 0.140(9) 0.049(5) 0.151(9) -0.001(3) 0.051(8) -0.003(3)
F4 0.15(3) 0.12(2) 0.39(4) -0.10(3) 0.09(3) -0.11(2)
F4A 0.17(4) 0.21(4) 0.39(5) -0.05(4) -0.08(4) -0.13(3)
F5 0.14(3) 0.25(4) 0.24(4) 0.01(4) -0.10(3) -0.02(3)
F5A 0.21(3) 0.25(4) 0.11(2) -0.12(2) -0.04(2) 0.02(3)
F6 0.32(4) 0.14(3) 0.22(4) -0.07(3) 0.04(4) -0.05(4)
F6A 0.33(4) 0.10(2) 0.33(4) -0.11(3) 0.10(4) -0.07(3)
O1 0.37(3) 0.25(4) 0.32(4) -0.17(3) 0.16(3) -0.02(3)
O2 0.188(15) 0.172(16) 0.221(17) -0.106(13) 0.009(15) -0.066(13)
O3 0.129(8) 0.031(4) 0.136(9) 0.000(3) 0.068(7) -0.005(3)
O4 0.057(5) 0.062(6) 0.040(4) -0.002(4) -0.007(4) 0.001(4)
O5 0.072(7) 0.052(6) 0.094(8) -0.006(6) 0.020(6) -0.012(5)
O6 0.038(4) 0.060(6) 0.054(5) -0.008(4) 0.018(4) -0.001(4)
O7 0.045(4) 0.086(8) 0.043(4) -0.014(5) -0.002(4) 0.005(5)
O8 0.064(5) 0.041(5) 0.069(6) -0.002(4) 0.009(5) 0.021(4)
O9 0.061(5) 0.035(4) 0.047(4) 0.013(3) 0.006(4) 0.008(4)
O10 0.063(5) 0.045(5) 0.058(5) 0.008(4) -0.006(4) -0.010(4)
O11 0.052(5) 0.063(6) 0.065(6) 0.001(5) 0.022(4) 0.006(5)
O12 0.047(4) 0.058(6) 0.059(5) 0.007(4) -0.009(4) 0.003(4)
O13 0.047(4) 0.035(4) 0.052(4) 0.008(3) 0.008(4) -0.001(3)
C5 0.13(2) 0.17(3) 0.17(3) 0.09(3) -0.04(2) 0.03(2)
C6 0.096(13) 0.120(19) 0.068(10) 0.035(11) 0.002(10) 0.040(13)
C7 0.090(11) 0.037(7) 0.062(8) 0.013(6) 0.012(7) 0.000(7)
C8 0.16(2) 0.062(13) 0.105(16) 0.016(11) -0.019(16) -0.019(14)
C9 0.17(3) 0.21(4) 0.13(2) -0.02(3) -0.06(2) -0.02(3)
C10 0.083(9) 0.136(16) 0.091(10) -0.022(10) -0.017(8) 0.020(10)
C11 0.084(9) 0.136(16) 0.090(10) -0.021(10) -0.017(8) 0.019(10)
C12 0.27(5) 0.30(6) 0.20(4) 0.04(4) -0.07(4) 0.07(5)
C13 0.16(3) 0.13(2) 0.073(13) -0.041(14) 0.003(15) 0.02(2)
C14 0.096(12) 0.052(9) 0.084(11) -0.030(8) 0.018(10) -0.002(9)
C15 0.103(17) 0.12(2) 0.14(2) -0.045(19) 0.006(16) 0.010(16)
C16 0.29(6) 0.13(3) 0.27(6) -0.10(4) -0.07(5) 0.03(4)
C17 0.23(6) 0.10(5) 0.35(8) 0.00(6) 0.08(6) -0.03(5)
C18 0.077(17) 0.040(14) 0.25(4) 0.022(19) 0.02(2) -0.013(12)
C19 0.077(17) 0.040(14) 0.25(4) 0.022(19) 0.02(2) -0.012(12)
C20 0.12(4) 0.12(4) 0.26(7) 0.04(5) 0.00(5) 0.00(4)
C21 0.33(5) 0.09(2) 0.19(4) -0.02(2) -0.04(4) -0.01(3)
C22 0.146(17) 0.061(10) 0.20(2) -0.005(12) 0.066(16) 0.020(10)
C23 0.149(17) 0.065(10) 0.20(2) -0.006(12) 0.065(16) 0.019(11)
C24 0.33(6) 0.24(5) 0.34(6) -0.09(5) 0.08(5) 0.03(5)
C25 0.16(3) 0.091(18) 0.13(2) -0.011(15) -0.039(19) -0.046(18)
C26 0.068(9) 0.066(10) 0.084(11) -0.019(8) 0.022(8) -0.036(8)
C27 0.057(10) 0.20(3) 0.084(13) -0.021(16) -0.008(9) -0.030(14)
C28 0.13(2) 0.22(4) 0.14(3) -0.06(3) -0.06(2) -0.01(3)
C29 0.18(3) 0.10(2) 0.19(3) 0.07(2) 0.05(3) 0.05(2)
C30 0.082(10) 0.19(2) 0.097(12) 0.065(14) -0.019(9) -0.026(12)
C31 0.085(10) 0.20(2) 0.099(12) 0.062(14) -0.022(9) -0.026(12)
C32 0.26(5) 0.32(6) 0.19(4) 0.14(4) -0.04(4) 0.05(4)
C33 0.13(2) 0.15(3) 0.23(4) 0.09(3) 0.05(3) -0.03(2)
C34 0.088(12) 0.089(15) 0.127(17) 0.049(13) 0.061(13) 0.011(11)
C35 0.107(14) 0.063(11) 0.070(10) 0.005(8) 0.028(10) -0.010(10)
C36 0.107(17) 0.093(18) 0.21(3) 0.09(2) 0.01(2) 0.036(15)
C37 0.32(7) 0.14(4) 0.22(5) 0.10(4) 0.02(5) 0.02(4)
C38 0.15(2) 0.082(12) 0.13(2) 0.032(16) 0.011(19) 0.014(14)
C39 0.084(11) 0.085(10) 0.061(9) 0.005(8) -0.012(8) 0.010(9)
C40 0.25(4) 0.23(4) 0.054(12) -0.041(18) -0.060(19) 0.10(4)
C41 0.133(9) 0.038(5) 0.141(9) 0.000 0.062(7) 0.000
C42 0.138(9) 0.046(5) 0.148(9) 0.000 0.055(7) 0.000
C43 0.187(15) 0.170(15) 0.220(17) -0.106(13) 0.010(14) -0.067(13)
C44 0.188(15) 0.170(16) 0.220(17) -0.106(14) 0.010(15) -0.066(13)
C45 0.093(15) 0.18(3) 0.104(18) -0.029(19) -0.029(14) -0.007(18)
C46 0.066(7) 0.153(15) 0.108(10) -0.002(11) -0.019(8) 0.018(8)
C47 0.066(7) 0.154(15) 0.108(10) -0.002(11) -0.019(8) 0.018(8)
C49 0.22(2) 0.054(9) 0.30(3) -0.014(13) 0.15(2) -0.002(11)
C50 0.22(2) 0.053(9) 0.30(3) -0.013(12) 0.15(2) -0.003(11)
C51 0.23(2) 0.056(9) 0.30(3) -0.013(13) 0.14(2) -0.004(11)
C52 0.26(7) 0.11(5) 0.29(7) -0.03(5) 0.06(6) -0.06(5)
C52A 0.18(5) 0.06(3) 0.40(7) -0.07(4) 0.15(5) 0.01(3)
C53 0.18(4) 0.042(19) 0.15(4) -0.04(2) 0.07(3) -0.04(2)
C53A 0.26(7) 0.20(6) 0.26(7) -0.06(6) 0.15(6) -0.03(6)
C54 0.21(2) 0.082(13) 0.22(2) -0.027(12) 0.092(19) -0.055(14)
C55 0.21(2) 0.082(13) 0.22(2) -0.026(12) 0.092(19) -0.054(14)
C56 0.21(2) 0.087(13) 0.23(2) -0.026(12) 0.090(19) -0.051(14)
C57 0.21(6) 0.16(6) 0.24(6) 0.04(6) -0.01(6) 0.02(6)
C57A 0.19(5) 0.21(5) 0.19(5) 0.00(5) -0.01(5) 0.03(5)
C58 0.095(6) 0.077(6) 0.109(7) 0.022(6) 0.006(6) 0.006(6)
C58A 0.095(6) 0.077(6) 0.109(7) 0.022(6) 0.006(6) 0.006(6)
C59 0.095(6) 0.077(6) 0.109(7) 0.022(6) 0.006(6) 0.006(6)
C59A 0.093(6) 0.076(5) 0.108(6) 0.022(5) 0.007(5) 0.006(5)
C60 0.17(4) 0.16(4) 0.19(4) 0.02(4) 0.01(4) -0.02(4)
C60A 0.19(5) 0.17(5) 0.17(4) 0.10(4) 0.02(4) 0.02(4)

loop_
_atom_type_symbol
_atom_type_description
_atom_type_scat_dispersion_real
_atom_type_scat_dispersion_imag
_atom_type_scat_source
C C 0.0181 0.0091 'International Tables Vol C Tables 4.2.6.8 and 6.1.1.4'
H H 0.0000 0.0000 'International Tables Vol C Tables 4.2.6.8 and 6.1.1.4'
Ag Ag 0.1306 4.2820 'International Tables Vol C Tables 4.2.6.8 and 6.1.1.4'
Cr Cr -0.1635 2.4439 'International Tables Vol C Tables 4.2.6.8 and 6.1.1.4'
F F 0.0727 0.0534 'International Tables Vol C Tables 4.2.6.8 and 6.1.1.4'
O O 0.0492 0.0322 'International Tables Vol C Tables 4.2.6.8 and 6.1.1.4'
S S 0.3331 0.5567 'International Tables Vol C Tables 4.2.6.8 and 6.1.1.4'

loop_
_geom_angle_atom_site_label_1
_geom_angle_atom_site_label_2
_geom_angle_atom_site_label_3
_geom_angle
_geom_angle_site_symmetry_1
_geom_angle_site_symmetry_3
Ag1A Ag1 Ag1B 38.1(3) . .
Ag1A Ag1 Ag2 119.2(3) . .
Ag1A Ag1 Ag2A 112.4(3) . .
Ag1A Ag1 Ag3 75.0(3) . .
Ag1A Ag1 Ag3A 85.7(3) . .
Ag1A Ag1 S12 100.8(7) . 2_656
Ag1A Ag1 S12 83.3(6) . .
Ag1A Ag1 S14 102.3(4) . .
Ag1A Ag1 S14A 64.1(3) . .
Ag1B Ag1 Ag2 96.8(3) . .
Ag1B Ag1 Ag2A 96.2(3) . .
Ag1B Ag1 Ag3 103.3(3) . .
Ag1B Ag1 Ag3A 107.1(3) . .
Ag1B Ag1 S12 62.8(6) . 2_656
Ag1B Ag1 S12 46.8(5) . .
Ag1B Ag1 S14 140.3(5) . .
Ag1B Ag1 S14A 102.2(4) . .
Ag2 Ag1 Ag2A 11.27(8) . .
Ag2 Ag1 Ag3 85.67(15) . .
Ag2 Ag1 Ag3A 70.23(14) . .
Ag2 Ag1 S14A 123.7(3) . .
Ag3 Ag1 Ag2A 74.81(13) . .
Ag3A Ag1 Ag2A 59.57(12) . .
Ag3A Ag1 Ag3 15.68(9) . .
S12 Ag1 Ag2 80.8(7) . .
S12 Ag1 Ag2 64.3(6) 2_656 .
S12 Ag1 Ag2A 88.4(7) . .
S12 Ag1 Ag2A 73.4(6) 2_656 .
S12 Ag1 Ag3 143.3(4) 2_656 .
S12 Ag1 Ag3 144.5(3) . .
S12 Ag1 Ag3A 138.5(4) . .
S12 Ag1 Ag3A 130.9(5) 2_656 .
S12 Ag1 S12 19.7(14) 2_656 .
S12 Ag1 S14 156.9(7) 2_656 .
S12 Ag1 S14A 145.6(7) . .
S12 Ag1 S14A 164.7(7) 2_656 .
S14 Ag1 Ag2 105.3(3) . .
S14 Ag1 Ag2A 99.3(3) . .
S14 Ag1 Ag3 47.6(3) . .
S14 Ag1 Ag3A 53.4(3) . .
S14 Ag1 S12 167.8(4) . .
S14A Ag1 Ag2A 113.2(2) . .
S14A Ag1 Ag3 38.5(2) . .
S14A Ag1 Ag3A 53.6(2) . .
Ag1 Ag1A Ag2 44.0(3) . .
Ag1 Ag1A Ag3 84.8(3) . .
Ag1 Ag1A Ag3A 72.0(3) . .
Ag1 Ag1A Ag16 140.0(3) . 2_656
Ag1 Ag1A S9 163.7(3) . 2_656
Ag1 Ag1A S12 53.6(4) . 2_656
Ag1 Ag1A S12 70.6(5) . .
Ag1 Ag1A S14 55.1(4) . .
Ag1 Ag1A S14A 91.7(4) . .
Ag1B Ag1A Ag1 102.9(5) . .
Ag1B Ag1A Ag2 80.0(4) . .
Ag1B Ag1A Ag3 136.6(4) . .
Ag1B Ag1A Ag3A 126.9(4) . .
Ag1B Ag1A Ag16 94.8(4) . 2_656
Ag1B Ag1A S9 60.8(4) . 2_656
Ag1B Ag1A S12 35.5(4) . .
Ag1B Ag1A S12 49.6(5) . 2_656
Ag1B Ag1A S14 157.7(5) . .
Ag1B Ag1A S14A 165.0(5) . .
Ag3 Ag1A Ag2 76.63(13) . .
Ag3A Ag1A Ag2 59.50(11) . .
Ag3A Ag1A Ag3 17.16(9) . .
Ag16 Ag1A Ag2 106.53(12) 2_656 .
Ag16 Ag1A Ag3 58.64(10) 2_656 .
Ag16 Ag1A Ag3A 68.73(11) 2_656 .
S9 Ag1A Ag2 126.85(15) 2_656 .
S9 Ag1A Ag3 107.28(16) 2_656 .
S9 Ag1A Ag3A 117.21(16) 2_656 .
S9 Ag1A Ag16 48.95(10) 2_656 2_656
S12 Ag1A Ag2 66.2(6) . .
S12 Ag1A Ag2 49.5(4) 2_656 .
S12 Ag1A Ag3 125.7(4) 2_656 .
S12 Ag1A Ag3 142.8(6) . .
S12 Ag1A Ag3A 125.7(6) . .
S12 Ag1A Ag3A 108.5(4) 2_656 .
S12 Ag1A Ag16 135.4(3) 2_656 2_656
S12 Ag1A Ag16 129.4(3) . 2_656
S12 Ag1A S9 93.5(4) . 2_656
S12 Ag1A S9 110.1(3) 2_656 2_656
S12 Ag1A S12 18.7(9) . 2_656
S12 Ag1A S14 124.7(5) . .
S12 Ag1A S14 108.7(4) 2_656 .
S14 Ag1A Ag2 80.5(3) . .
S14 Ag1A Ag3 46.9(2) . .
S14 Ag1A Ag3A 48.2(2) . .
S14 Ag1A Ag16 101.1(3) . 2_656
S14 Ag1A S9 141.2(3) . 2_656
S14A Ag1A Ag2 108.8(3) . .
S14A Ag1A Ag3 40.2(2) . .
S14A Ag1A Ag3A 54.2(3) . .
S14A Ag1A S12 159.1(4) . .
Ag1 Ag1B Ag1B 90.0(4) . 2_656
Ag1 Ag1B Ag2 52.5(2) . .
Ag1 Ag1B Ag2 159.2(4) . 2_656
Ag1 Ag1B Ag2A 169.8(4) . 2_656
Ag1 Ag1B Ag16 97.7(3) . 2_656
Ag1 Ag1B S9 136.0(4) . 2_656
Ag1 Ag1B S12 67.2(5) . 2_656
Ag1 Ag1B S12 86.9(5) . .
Ag1A Ag1B Ag1 39.0(3) . .
Ag1A Ag1B Ag1B 126.1(6) . 2_656
Ag1A Ag1B Ag2 158.4(6) . 2_656
Ag1A Ag1B Ag2 81.3(4) . .
Ag1A Ag1B Ag2A 151.1(5) . 2_656
Ag1A Ag1B Ag16 65.1(4) . 2_656
Ag1A Ag1B S9 97.0(5) . 2_656
Ag1A Ag1B S12 105.9(6) . 2_656
Ag1A Ag1B S12 123.0(6) . .
Ag1B Ag1B Ag2 46.3(2) 2_656 .
Ag1B Ag1B Ag2A 80.1(3) 2_656 2_656
Ag1B Ag1B Ag16 126.42(15) 2_656 2_656
Ag2 Ag1B Ag1B 75.5(3) 2_656 2_656
Ag2 Ag1B Ag2 119.6(3) 2_656 .
Ag2 Ag1B Ag2A 13.18(11) 2_656 2_656
Ag2 Ag1B Ag16 102.9(2) 2_656 2_656
Ag2 Ag1B S9 63.2(2) 2_656 2_656
Ag2A Ag1B Ag2 119.8(3) 2_656 .
Ag2A Ag1B Ag16 90.19(17) 2_656 2_656
Ag16 Ag1B Ag2 100.54(18) 2_656 .
S9 Ag1B Ag1B 130.8(3) 2_656 2_656
S9 Ag1B Ag2 143.0(2) 2_656 .
S9 Ag1B Ag2A 54.13(17) 2_656 2_656
S9 Ag1B Ag16 47.93(14) 2_656 2_656
S12 Ag1B Ag1B 41.2(8) . 2_656
S12 Ag1B Ag1B 34.9(6) 2_656 2_656
S12 Ag1B Ag2 93.0(5) 2_656 2_656
S12 Ag1B Ag2 50.2(4) 2_656 .
S12 Ag1B Ag2 72.7(8) . .
S12 Ag1B Ag2 72.4(5) . 2_656
S12 Ag1B Ag2A 84.1(5) . 2_656
S12 Ag1B Ag2A 102.9(5) 2_656 2_656
S12 Ag1B Ag16 150.7(5) 2_656 2_656
S12 Ag1B Ag16 167.2(8) . 2_656
S12 Ag1B S9 156.1(5) 2_656 2_656
S12 Ag1B S9 133.2(6) . 2_656
S12 Ag1B S12 24.0(9) . 2_656
Ag1 Ag2 Ag1A 16.74(10) . .
Ag1 Ag2 Ag1B 30.66(15) . .
Ag1 Ag2 Ag3A 56.32(11) . .
Ag1B Ag2 Ag1 82.3(2) 2_656 .
Ag1B Ag2 Ag1A 76.5(2) 2_656 .
Ag1B Ag2 Ag1A 18.70(14) . .
Ag1B Ag2 Ag1B 58.2(3) 2_656 .
Ag1B Ag2 Ag3A 124.7(2) 2_656 .
Ag1B Ag2 S9 58.81(19) 2_656 .
Ag1B Ag2 S12 39.8(5) 2_656 2_656
Ag1B Ag2 S13 168.4(2) 2_656 .
Ag1B Ag2 O8 78.9(3) 2_656 .
Ag2A Ag2 Ag1 127.5(4) . .
Ag2A Ag2 Ag1A 116.8(4) . .
Ag2A Ag2 Ag1B 120.4(4) . .
Ag2A Ag2 Ag1B 120.9(4) . 2_656
Ag2A Ag2 Ag3A 73.1(4) . .
Ag2A Ag2 S9 74.5(4) . .
Ag2A Ag2 S12 151.4(5) . 2_656
Ag2A Ag2 S13 69.6(3) . .
Ag2A Ag2 O8 68.9(4) . .
Ag3A Ag2 Ag1A 53.04(9) . .
Ag3A Ag2 Ag1B 68.78(15) . .
S9 Ag2 Ag1 140.49(18) . .
S9 Ag2 Ag1A 130.09(15) . .
S9 Ag2 Ag1B 111.85(18) . .
S9 Ag2 Ag3A 141.34(18) . .
S12 Ag2 Ag1 46.4(7) 2_656 .
S12 Ag2 Ag1A 48.1(7) 2_656 .
S12 Ag2 Ag1B 36.5(6) 2_656 .
S12 Ag2 Ag3A 100.8(7) 2_656 .
S12 Ag2 S9 97.5(6) 2_656 .
S13 Ag2 Ag1 95.11(16) . .
S13 Ag2 Ag1A 103.95(15) . .
S13 Ag2 Ag1B 122.7(2) . .
S13 Ag2 Ag3A 61.06(13) . .
S13 Ag2 S9 124.4(2) . .
S13 Ag2 S12 132.7(4) . 2_656
O8 Ag2 Ag1 71.2(3) . .
O8 Ag2 Ag1A 54.9(3) . .
O8 Ag2 Ag1B 51.9(3) . .
O8 Ag2 Ag3A 55.4(3) . .
O8 Ag2 S9 93.2(3) . .
O8 Ag2 S12 84.5(6) . 2_656
O8 Ag2 S13 111.0(3) . .
Ag1 Ag2A Ag15 148.11(12) . .
Ag1B Ag2A Ag1 66.48(16) 2_656 .
Ag1B Ag2A Ag3A 113.25(19) 2_656 .
Ag1B Ag2A Ag15 90.99(15) 2_656 .
Ag2 Ag2A Ag1 41.3(4) . .
Ag2 Ag2A Ag1B 46.0(3) . 2_656
Ag2 Ag2A Ag3A 92.2(4) . .
Ag2 Ag2A Ag15 133.2(4) . .
Ag2 Ag2A S9 88.0(4) . .
Ag2 Ag2A S13 92.2(3) . .
Ag2 Ag2A O8 92.7(5) . .
Ag3A Ag2A Ag1 52.77(11) . .
Ag3A Ag2A Ag15 127.09(13) . .
S9 Ag2A Ag1 119.87(15) . .
S9 Ag2A Ag1B 53.62(18) . 2_656
S9 Ag2A Ag3A 158.53(17) . .
S9 Ag2A Ag15 45.91(11) . .
S13 Ag2A Ag1 85.38(15) . .
S13 Ag2A Ag1B 137.88(19) . 2_656
S13 Ag2A Ag3A 64.69(14) . .
S13 Ag2A Ag15 125.02(15) . .
S13 Ag2A S9 136.8(2) . .
O8 Ag2A Ag1 63.5(3) . .
O8 Ag2A Ag1B 72.3(3) . 2_656
O8 Ag2A Ag3A 58.7(3) . .
O8 Ag2A Ag15 88.9(2) . .
O8 Ag2A S9 99.8(3) . .
O8 Ag2A S13 123.3(3) . .
Ag1A Ag3 Ag1 20.21(10) . .
Ag3A Ag3 Ag1 54.8(3) . .
Ag3A Ag3 Ag1A 69.3(3) . .
Ag3A Ag3 Ag4 64.3(3) . .
Ag3A Ag3 Ag16 103.0(4) . 2_656
Ag3A Ag3 Ag17 115.8(4) . 2_656
Ag3A Ag3 S7 122.0(4) . 2_656
Ag3A Ag3 S14 76.8(5) . .
Ag3A Ag3 S14A 109.8(5) . .
Ag4 Ag3 Ag1 103.78(15) . .
Ag4 Ag3 Ag1A 123.92(16) . .
Ag16 Ag3 Ag1 76.31(12) 2_656 .
Ag16 Ag3 Ag1A 56.84(10) 2_656 .
Ag16 Ag3 Ag4 161.50(18) 2_656 .
Ag17 Ag3 Ag1 170.0(2) 2_656 .
Ag17 Ag3 Ag1A 160.99(16) 2_656 .
Ag17 Ag3 Ag4 72.14(10) 2_656 .
Ag17 Ag3 Ag16 104.56(13) 2_656 2_656
S7 Ag3 Ag1 124.72(16) 2_656 .
S7 Ag3 Ag1A 105.98(16) 2_656 .
S7 Ag3 Ag4 124.39(16) 2_656 .
S7 Ag3 Ag16 49.26(11) 2_656 2_656
S7 Ag3 Ag17 55.31(12) 2_656 2_656
S14 Ag3 Ag1 47.5(3) . .
S14 Ag3 Ag1A 60.3(3) . .
S14 Ag3 Ag4 79.7(3) . .
S14 Ag3 Ag16 111.5(3) . 2_656
S14 Ag3 Ag17 137.9(3) . 2_656
S14 Ag3 S7 153.2(4) . 2_656
S14A Ag3 Ag1 57.3(3) . .
S14A Ag3 Ag1A 51.7(3) . .
S14A Ag3 Ag4 120.3(3) . .
Ag1 Ag3A Ag1A 22.37(11) . .
Ag1 Ag3A Ag2 53.45(14) . .
Ag1 Ag3A Ag2A 67.66(13) . .
Ag1 Ag3A Ag4 124.64(18) . .
Ag1 Ag3A Ag16 77.41(12) . 2_656
Ag1 Ag3A S13 84.84(16) . .
Ag1A Ag3A Ag2 67.47(13) . .
Ag1A Ag3A Ag2A 79.64(13) . .
Ag1A Ag3A Ag16 55.20(10) . 2_656
Ag1A Ag3A S13 106.41(16) . .
Ag2 Ag3A Ag16 102.94(12) . 2_656
Ag2A Ag3A Ag2 14.64(8) . .
Ag2A Ag3A Ag16 105.46(12) . 2_656
Ag3 Ag3A Ag1 109.6(3) . .
Ag3 Ag3A Ag1A 93.6(3) . .
Ag3 Ag3A Ag2 160.7(4) . .
Ag3 Ag3A Ag2A 166.3(4) . .
Ag3 Ag3A Ag4 98.7(4) . .
Ag3 Ag3A Ag16 61.1(3) . 2_656
Ag3 Ag3A S13 146.4(4) . .
Ag3 Ag3A S14 80.8(5) . .
Ag3 Ag3A S14A 49.7(4) . .
Ag3 Ag3A O12 95.9(4) . 2_656
Ag4 Ag3A Ag1A 145.52(18) . .
Ag4 Ag3A Ag2 99.16(13) . .
Ag4 Ag3A Ag2A 93.54(11) . .
Ag4 Ag3A Ag16 155.77(15) . 2_656
Ag4 Ag3A S13 50.35(10) . .
S13 Ag3A Ag2 49.27(11) . .
S13 Ag3A Ag2A 47.23(10) . .
S13 Ag3A Ag16 152.10(15) . 2_656
S14 Ag3A Ag1 54.4(3) . .
S14 Ag3A Ag1A 64.0(3) . .
S14 Ag3A Ag2 93.2(3) . .
S14 Ag3A Ag2A 106.4(3) . .
S14 Ag3A Ag4 86.3(3) . .
S14 Ag3A Ag16 102.1(3) . 2_656
S14 Ag3A S13 84.1(4) . .
S14 Ag3A O12 148.4(4) . 2_656
S14A Ag3A Ag1 61.8(3) . .
S14A Ag3A Ag1A 53.1(3) . .
S14A Ag3A Ag2 115.2(3) . .
S14A Ag3A Ag2A 129.5(3) . .
S14A Ag3A Ag4 114.6(3) . .
S14A Ag3A S13 124.9(3) . .
O12 Ag3A Ag1 150.5(3) 2_656 .
O12 Ag3A Ag1A 147.4(3) 2_656 .
O12 Ag3A Ag2 98.7(2) 2_656 .
O12 Ag3A Ag2A 84.1(2) 2_656 .
O12 Ag3A Ag4 63.0(2) 2_656 .
O12 Ag3A Ag16 103.5(3) 2_656 2_656
O12 Ag3A S13 81.7(3) 2_656 .
O12 Ag3A S14A 145.6(4) 2_656 .
Ag3A Ag4 Ag3 17.07(9) . .
S11 Ag4 Ag3 75.57(13) . .
S11 Ag4 Ag3A 92.52(13) . .
S11 Ag4 S13 158.32(14) . .
S11 Ag4 O5 106.6(3) . .
S13 Ag4 Ag3 83.74(13) . .
S13 Ag4 Ag3A 67.17(12) . .
S13 Ag4 O5 94.8(3) . .
O5 Ag4 Ag3 171.7(3) . .
O5 Ag4 Ag3A 158.4(3) . .
S1 Ag5 Ag6 47.16(11) . .
S1 Ag5 S11 177.06(17) . .
S1 Ag5 O4 98.1(3) . .
S11 Ag5 Ag6 131.15(12) . .
S11 Ag5 O4 82.5(3) . .
O4 Ag5 Ag6 65.0(2) . .
Ag7 Ag6 Ag5 76.79(4) . .
Ag8 Ag6 Ag5 104.22(5) 7_656 .
Ag8 Ag6 Ag7 93.47(4) 7_656 .
S1 Ag6 Ag5 44.63(9) . .
S1 Ag6 Ag7 120.15(10) . .
S1 Ag6 Ag8 90.69(9) . 7_656
S1 Ag6 S2 134.96(12) . .
S2 Ag6 Ag5 113.23(9) . .
S2 Ag6 Ag7 50.11(8) . .
S2 Ag6 Ag8 52.68(8) . 7_656
O2 Ag6 Ag5 115.4(8) . .
O2 Ag6 Ag7 91.6(5) . .
O2 Ag6 Ag8 140.1(8) . 7_656
O2 Ag6 S1 120.2(8) . .
O2 Ag6 S2 104.6(8) . .
Ag12 Ag7 Ag6 147.92(6) . .
S2 Ag7 Ag6 51.84(8) . .
S2 Ag7 Ag12 120.76(10) . .
S6 Ag7 Ag6 118.09(13) 2_656 .
S6 Ag7 Ag12 49.21(15) 2_656 .
S6 Ag7 S2 149.58(16) 2_656 .
O4 Ag7 Ag6 69.3(2) . .
O4 Ag7 Ag12 142.3(2) . .
O4 Ag7 S2 84.6(3) . .
O4 Ag7 S6 120.9(3) . 2_656
Ag6 Ag8 Ag10 78.62(4) 7_656 .
S2 Ag8 Ag6 55.24(8) 7_656 7_656
S2 Ag8 Ag10 129.60(9) 7_656 .
S2 Ag8 S10 135.86(11) 7_656 .
S10 Ag8 Ag6 92.39(8) . 7_656
S10 Ag8 Ag10 55.10(9) . .
O6 Ag8 Ag6 89.0(2) 7_656 7_656
O6 Ag8 Ag10 56.3(2) 7_656 .
O6 Ag8 S2 99.9(2) 7_656 7_656
O6 Ag8 S10 109.5(2) 7_656 .
O7 Ag8 Ag6 164.7(3) . 7_656
O7 Ag8 Ag10 86.1(3) . .
O7 Ag8 S2 139.2(2) . 7_656
O7 Ag8 S10 77.7(2) . .
O7 Ag8 O6 83.4(4) . 7_656
Ag10 Ag9 Ag11 87.50(4) . .
S2 Ag9 Ag10 158.34(10) . .
S2 Ag9 Ag11 108.64(9) . .
S3 Ag9 Ag10 48.38(8) . .
S3 Ag9 Ag11 47.94(8) . .
S3 Ag9 S2 134.74(13) . .
O7 Ag9 Ag10 85.0(2) . .
O7 Ag9 Ag11 113.8(2) . .
O7 Ag9 S2 100.8(2) . .
O7 Ag9 S3 123.5(2) . .
Ag8 Ag10 Ag9 70.15(4) . .
Ag13 Ag10 Ag8 89.71(4) . .
Ag13 Ag10 Ag9 76.01(4) . .
S1 Ag10 Ag8 85.00(10) 7_656 .
S1 Ag10 Ag9 139.00(9) 7_656 .
S1 Ag10 Ag13 137.69(10) 7_656 .
S1 Ag10 S10 100.61(13) 7_656 .
S3 Ag10 Ag8 119.09(9) . .
S3 Ag10 Ag9 49.40(8) . .
S3 Ag10 Ag13 71.27(8) . .
S3 Ag10 S1 145.41(14) . 7_656
S3 Ag10 S10 113.82(11) . .
S10 Ag10 Ag8 50.54(8) . .
S10 Ag10 Ag9 88.43(8) . .
S10 Ag10 Ag13 47.69(7) . .
S3 Ag11 Ag9 48.05(8) . .
S3 Ag11 S8 97.38(11) . .
S3 Ag11 O11 101.5(2) . 2_656
S4 Ag11 Ag9 133.68(14) . .
S4 Ag11 S3 150.46(13) . .
S4 Ag11 S8 103.37(13) . .
S4 Ag11 O11 99.0(3) . 2_656
S8 Ag11 Ag9 115.71(8) . .
O11 Ag11 Ag9 58.4(2) 2_656 .
O11 Ag11 S8 91.0(2) 2_656 .
S4 Ag12 Ag7 124.88(10) . .
S4 Ag12 S6 174.23(16) . 2_656
S6 Ag12 Ag7 50.77(11) 2_656 .
Ag10 Ag13 Ag14 98.53(4) . .
Ag15 Ag13 Ag10 166.99(5) . .
Ag15 Ag13 Ag14 89.92(4) . .
S8 Ag13 Ag10 125.49(9) . .
S8 Ag13 Ag14 131.85(9) . .
S8 Ag13 Ag15 51.22(9) . .
S10 Ag13 Ag10 56.91(9) . .
S10 Ag13 Ag14 49.48(9) . .
S10 Ag13 Ag15 124.79(9) . .
S10 Ag13 S8 173.39(12) . .
S10 Ag14 Ag13 48.61(9) . .
S13 Ag14 Ag13 134.59(9) . .
S13 Ag14 S10 164.75(13) . .
Ag13 Ag15 Ag2A 96.13(6) . .
Ag13 Ag15 Ag16 165.22(5) . .
Ag13 Ag15 Ag19 94.31(4) . .
Ag16 Ag15 Ag2A 85.28(6) . .
Ag16 Ag15 Ag19 99.27(4) . .
Ag19 Ag15 Ag2A 107.91(7) . .
S8 Ag15 Ag2A 131.62(10) . .
S8 Ag15 Ag13 51.03(8) . .
S8 Ag15 Ag16 136.14(9) . .
S8 Ag15 Ag19 52.40(8) . .
S8 Ag15 O10 80.6(3) . 2_656
S9 Ag15 Ag2A 49.12(11) . .
S9 Ag15 Ag13 121.63(10) . .
S9 Ag15 Ag16 49.64(10) . .
S9 Ag15 Ag19 136.13(11) . .
S9 Ag15 S8 171.37(13) . .
S9 Ag15 O10 98.9(3) . 2_656
O10 Ag15 Ag2A 51.1(3) 2_656 .
O10 Ag15 Ag13 56.6(2) 2_656 .
O10 Ag15 Ag16 131.7(3) 2_656 .
O10 Ag15 Ag19 79.5(2) 2_656 .
Ag1A Ag16 Ag1B 20.11(14) 2_656 2_656
Ag1A Ag16 Ag3 64.52(10) 2_656 2_656
Ag1A Ag16 Ag3A 56.07(10) 2_656 2_656
Ag1A Ag16 Ag15 111.70(8) 2_656 .
Ag1B Ag16 Ag3A 69.57(14) 2_656 2_656
Ag3 Ag16 Ag1B 81.09(15) 2_656 2_656
Ag3 Ag16 Ag3A 15.88(10) 2_656 2_656
Ag3 Ag16 Ag15 166.92(12) 2_656 .
Ag15 Ag16 Ag1B 93.04(13) . 2_656
Ag15 Ag16 Ag3A 151.56(8) . 2_656
S7 Ag16 Ag1A 125.04(15) . 2_656
S7 Ag16 Ag1B 138.62(18) . 2_656
S7 Ag16 Ag3 60.68(15) . 2_656
S7 Ag16 Ag3A 69.70(15) . 2_656
S7 Ag16 Ag15 120.62(13) . .
S7 Ag16 S9 169.38(18) . .
S9 Ag16 Ag1A 65.36(13) . 2_656
S9 Ag16 Ag1B 51.91(16) . 2_656
S9 Ag16 Ag3 129.40(14) . 2_656
S9 Ag16 Ag3A 120.90(14) . 2_656
S9 Ag16 Ag15 50.59(10) . .
S6 Ag17 Ag3 142.53(16) . 2_656
S6 Ag17 S7 96.18(16) . .
S7 Ag17 Ag3 59.10(15) . 2_656
S11 Ag17 Ag3 79.37(13) 2_656 2_656
S11 Ag17 S6 130.19(17) 2_656 .
S11 Ag17 S7 133.64(17) 2_656 .
S11 Ag17 O12 94.5(3) 2_656 .
O12 Ag17 Ag3 59.3(3) . 2_656
O12 Ag17 S6 91.9(3) . .
O12 Ag17 S7 82.1(3) . .
S7 Ag18 S5 144.77(15) . .
O13 Ag18 S5 103.6(2) . .
O13 Ag18 S7 109.0(2) . .
Ag20 Ag19 Ag15 172.17(5) . .
S5 Ag19 Ag15 123.04(9) . .
S5 Ag19 Ag20 63.28(9) . .
S5 Ag19 S8 123.64(11) . .
S5 Ag19 O9 94.7(2) . .
S8 Ag19 Ag15 47.89(8) . .
S8 Ag19 Ag20 125.54(9) . .
O9 Ag19 Ag15 53.7(2) . .
O9 Ag19 Ag20 132.9(2) . .
O9 Ag19 S8 101.5(2) . .
O13 Ag19 Ag15 87.8(2) 2_656 .
O13 Ag19 Ag20 89.0(2) 2_656 .
O13 Ag19 S5 139.5(2) 2_656 .
O13 Ag19 S8 96.2(2) 2_656 .
O13 Ag19 O9 82.9(3) 2_656 .
Ag19 Ag20 Ag20 92.83(4) . 2_656
S4 Ag20 Ag19 77.46(10) . .
S4 Ag20 Ag20 166.75(15) . 2_656
S4 Ag20 S5 126.87(16) . 2_656
S4 Ag20 S5 117.85(13) . .
S5 Ag20 Ag19 87.60(8) 2_656 .
S5 Ag20 Ag19 49.42(7) . .
S5 Ag20 Ag20 49.37(7) . 2_656
S5 Ag20 Ag20 60.67(8) 2_656 2_656
S5 Ag20 S5 85.57(11) 2_656 .
O3 Ag20 Ag19 149.9(5) . .
O3 Ag20 Ag20 79.3(3) . 2_656
O3 Ag20 S4 104.5(3) . .
O3 Ag20 S5 107.8(4) . .
O3 Ag20 S5 112.6(4) . 2_656
O10 Cr1 O11 108.4(5) . .
O10 Cr1 O12 109.2(5) . .
O10 Cr1 O13 111.2(5) . .
O11 Cr1 O13 107.2(5) . .
O12 Cr1 O11 111.3(5) . .
O12 Cr1 O13 109.5(5) . .
O8 Cr2 O8 109.4(8) . 2_656
O9 Cr2 O8 107.8(5) . 2_656
O9 Cr2 O8 111.2(5) . .
O9 Cr2 O8 107.8(5) 2_656 .
O9 Cr2 O8 111.2(5) 2_656 2_656
O9 Cr2 O9 109.6(7) . 2_656
O4 Cr3 O7 109.2(5) . .
O5 Cr3 O4 107.9(6) . .
O5 Cr3 O6 109.4(6) . .
O5 Cr3 O7 109.5(6) . .
O6 Cr3 O4 110.5(5) . .
O6 Cr3 O7 110.3(5) . .
Ag5 S1 Ag6 88.21(13) . .
Ag5 S1 Ag10 118.47(15) . 7_656
Ag6 S1 Ag10 104.59(14) . 7_656
C46 S1 Ag5 114.3(9) . .
C46 S1 Ag6 112.3(10) . .
C46 S1 Ag10 115.0(9) . 7_656
Ag7 S2 Ag6 78.05(11) . .
Ag7 S2 Ag9 87.80(12) . .
Ag8 S2 Ag6 72.09(10) 7_656 .
Ag8 S2 Ag7 128.46(16) 7_656 .
Ag8 S2 Ag9 91.21(11) 7_656 .
Ag9 S2 Ag6 142.53(16) . .
C50 S2 Ag6 107.8(15) . .
C50 S2 Ag7 116.8(8) . .
C50 S2 Ag8 111.9(8) . 7_656
C50 S2 Ag9 109.6(15) . .
Ag10 S3 Ag9 82.22(11) . .
Ag10 S3 Ag11 134.28(15) . .
Ag11 S3 Ag9 84.01(11) . .
C35 S3 Ag9 111.6(7) . .
C35 S3 Ag10 109.7(6) . .
C35 S3 Ag11 115.9(6) . .
Ag11 S4 Ag20 134.64(18) . .
Ag12 S4 Ag11 91.06(16) . .
Ag12 S4 Ag20 95.25(16) . .
C55 S4 Ag11 114.0(13) . .
C55 S4 Ag12 105.1(16) . .
C55 S4 Ag20 107.5(13) . .
Ag18 S5 Ag20 105.70(12) . 2_656
Ag18 S5 Ag20 142.04(12) . .
Ag19 S5 Ag18 88.82(10) . .
Ag19 S5 Ag20 67.30(8) . .
Ag19 S5 Ag20 125.36(14) . 2_656
Ag20 S5 Ag20 69.96(9) 2_656 .
C7 S5 Ag18 107.5(5) . .
C7 S5 Ag19 113.6(6) . .
C7 S5 Ag20 111.3(5) . 2_656
C7 S5 Ag20 109.0(5) . .
Ag7 S6 Ag17 91.18(18) 2_656 .
Ag12 S6 Ag7 80.02(17) 2_656 2_656
Ag12 S6 Ag17 123.60(19) 2_656 .
C3 S6 Ag7 116.4(14) . 2_656
C3 S6 Ag12 116.9(14) . 2_656
C3 S6 Ag17 116.8(15) . .
Ag16 S7 Ag3 70.06(16) . 2_656
Ag16 S7 Ag17 135.7(2) . .
Ag16 S7 Ag18 90.68(14) . .
Ag17 S7 Ag3 65.60(14) . 2_656
Ag18 S7 Ag3 116.1(2) . 2_656
Ag18 S7 Ag17 108.51(17) . .
C10 S7 Ag3 134.0(9) . 2_656
C10 S7 Ag16 105.3(8) . .
C10 S7 Ag17 105.0(8) . .
C10 S7 Ag18 109.6(9) . .
Ag13 S8 Ag11 80.45(10) . .
Ag13 S8 Ag15 77.74(11) . .
Ag13 S8 Ag19 132.72(14) . .
Ag15 S8 Ag11 135.57(13) . .
Ag15 S8 Ag19 79.71(10) . .
Ag19 S8 Ag11 87.63(10) . .
C39 S8 Ag11 111.2(7) . .
C39 S8 Ag13 112.8(7) . .
C39 S8 Ag15 112.9(7) . .
C39 S8 Ag19 114.2(7) . .
Ag1B S9 Ag1A 22.15(18) 2_656 2_656
Ag1B S9 Ag2 57.9(2) 2_656 .
Ag1B S9 Ag2A 72.2(2) 2_656 .
Ag2 S9 Ag1A 79.85(16) . 2_656
Ag2A S9 Ag1A 94.39(16) . 2_656
Ag2A S9 Ag2 17.51(9) . .
Ag15 S9 Ag1A 137.47(17) . 2_656
Ag15 S9 Ag1B 132.7(2) . 2_656
Ag15 S9 Ag2 102.26(16) . .
Ag15 S9 Ag2A 84.97(13) . .
Ag16 S9 Ag1A 65.69(12) . 2_656
Ag16 S9 Ag1B 80.2(2) . 2_656
Ag16 S9 Ag2 124.77(18) . .
Ag16 S9 Ag2A 124.43(18) . .
Ag16 S9 Ag15 79.76(13) . .
C14 S9 Ag1A 106.6(7) . 2_656
C14 S9 Ag1B 117.7(7) . 2_656
C14 S9 Ag2 117.5(7) . .
C14 S9 Ag2A 122.3(7) . .
C14 S9 Ag15 109.5(7) . .
C14 S9 Ag16 113.1(7) . .
Ag8 S10 Ag10 74.35(9) . .
Ag13 S10 Ag8 128.44(14) . .
Ag13 S10 Ag10 75.39(11) . .
Ag13 S10 Ag14 81.91(10) . .
Ag14 S10 Ag8 92.22(12) . .
Ag14 S10 Ag10 136.14(13) . .
C26 S10 Ag8 117.6(6) . .
C26 S10 Ag10 108.4(6) . .
C26 S10 Ag13 111.1(6) . .
C26 S10 Ag14 114.7(6) . .
Ag4 S11 Ag17 92.61(13) . 2_656
Ag5 S11 Ag4 102.90(17) . .
Ag5 S11 Ag17 112.53(19) . 2_656
C30 S11 Ag4 112.1(7) . .
C30 S11 Ag5 114.6(8) . .
C30 S11 Ag17 118.7(9) . 2_656
Ag1 S12 Ag1 151.8(11) 2_656 .
Ag1 S12 Ag1A 146.6(5) 2_656 .
Ag1 S12 Ag1A 126.7(8) . 2_656
Ag1 S12 Ag1A 25.6(4) 2_656 2_656
Ag1 S12 Ag1A 26.2(3) . .
Ag1 S12 Ag2 69.4(4) 2_656 2_656
Ag1 S12 Ag2 114.1(9) . 2_656
Ag1A S12 Ag1A 131.1(5) . 2_656
Ag1A S12 Ag2 88.4(8) . 2_656
Ag1A S12 Ag2 82.4(5) 2_656 2_656
Ag1B S12 Ag1 50.0(7) 2_656 2_656
Ag1B S12 Ag1 127.2(6) . 2_656
Ag1B S12 Ag1 102.1(7) 2_656 .
Ag1B S12 Ag1 46.4(5) . .
Ag1B S12 Ag1A 21.4(4) . .
Ag1B S12 Ag1A 24.5(4) 2_656 2_656
Ag1B S12 Ag1A 109.8(5) 2_656 .
Ag1B S12 Ag1A 119.1(7) . 2_656
Ag1B S12 Ag1B 103.9(7) . 2_656
Ag1B S12 Ag2 93.3(5) 2_656 2_656
Ag1B S12 Ag2 67.7(6) . 2_656
Ag1B S12 C18 135(2) . .
Ag1B S12 C18 107(2) 2_656 2_656
Ag1B S12 C18 120.4(16) . 2_656
S12 S12 Ag1 59(3) 2_656 .
S12 S12 Ag1 102(5) 2_656 2_656
S12 S12 Ag1A 82(3) 2_656 .
S12 S12 Ag1A 79(4) 2_656 2_656
S12 S12 Ag1B 97(3) 2_656 .
S12 S12 Ag1B 59(3) 2_656 2_656
S12 S12 Ag2 145.4(10) 2_656 2_656
S12 S12 C18 95(2) 2_656 .
S12 S12 C18 60.6(15) 2_656 2_656
C18 S12 Ag1 111.7(17) 2_656 2_656
C18 S12 Ag1 77.8(12) 2_656 .
C18 S12 Ag1 92.2(16) . 2_656
C18 S12 Ag1 108.6(15) . .
C18 S12 Ag1A 99.2(13) 2_656 .
C18 S12 Ag1A 105.9(19) . 2_656
C18 S12 Ag1A 120.7(18) . .
C18 S12 Ag1A 109.7(19) 2_656 2_656
C18 S12 Ag1B 120(2) . 2_656
C18 S12 Ag2 117.7(18) . 2_656
C18 S12 Ag2 154.0(17) 2_656 2_656
C18 S12 C18 38(3) . 2_656
Ag2 S13 Ag3A 69.67(14) . .
Ag2A S13 Ag2 18.23(9) . .
Ag2A S13 Ag3A 68.08(15) . .
Ag2A S13 Ag4 123.24(19) . .
Ag2A S13 Ag14 91.56(14) . .
Ag4 S13 Ag2 131.30(18) . .
Ag4 S13 Ag3A 62.48(12) . .
Ag14 S13 Ag2 106.01(16) . .
Ag14 S13 Ag3A 123.30(16) . .
Ag14 S13 Ag4 93.12(13) . .
C22 S13 Ag2 101.9(8) . .
C22 S13 Ag2A 118.6(8) . .
C22 S13 Ag3A 122.9(12) . .
C22 S13 Ag4 110.9(11) . .
C22 S13 Ag14 113.4(11) . .
Ag1 S14 Ag1A 22.62(17) . .
Ag1 S14 Ag3 84.9(4) . .
Ag3 S14 Ag1A 72.8(3) . .
Ag3A S14 Ag1 72.2(3) . .
Ag3A S14 Ag1A 67.9(3) . .
Ag3A S14 Ag3 22.45(16) . .
C59 S14 Ag1 100.0(16) . .
C59 S14 Ag1A 87.4(15) . .
C59 S14 Ag3 113.9(14) . .
C59 S14 Ag3A 133.2(14) . .
Ag1A S14A Ag1 24.21(16) . .
Ag1A S14A Ag3A 72.7(3) . .
Ag3 S14A Ag1 84.2(4) . .
Ag3 S14A Ag1A 88.2(4) . .
Ag3 S14A Ag3A 20.45(18) . .
Ag3A S14A Ag1 64.6(3) . .
C59A S14A Ag1 92.7(14) . .
C59A S14A Ag1A 109.3(15) . .
C59A S14A Ag3 127.0(12) . .
C59A S14A Ag3A 118.8(12) . .
F2 F1 F3 139(4) . 2_656
F2 F1 C42 75(3) . .
F3 F1 C42 67(2) 2_656 .
F1 F2 F3 105(3) . .
F1 F2 C42 56(2) . .
F3 F2 C42 54.9(17) . .
F1 F3 F2 116(4) 2_656 .
F1 F3 C42 61(2) 2_656 .
C42 F3 F2 64(2) . .
C43 O2 Ag6 105.1(13) . .
C41 O3 Ag20 124.3(14) . .
Ag7 O4 Ag5 110.5(3) . .
Cr3 O4 Ag5 113.4(5) . .
Cr3 O4 Ag7 132.4(5) . .
Cr3 O5 Ag4 105.0(6) . .
Cr3 O6 Ag8 118.4(5) . 7_656
Ag8 O7 Ag9 100.9(4) . .
Cr3 O7 Ag8 108.9(5) . .
Cr3 O7 Ag9 117.9(5) . .
Ag2A O8 Ag2 18.38(12) . .
Cr2 O8 Ag2 125.9(6) . .
Cr2 O8 Ag2A 123.4(6) . .
Cr2 O9 Ag19 135.3(5) . .
Cr1 O10 Ag15 129.9(5) . 2_656
Cr1 O11 Ag11 116.3(5) . 2_656
Ag3A O12 Ag17 87.4(3) 2_656 .
Cr1 O12 Ag3A 130.1(5) . 2_656
Cr1 O12 Ag17 135.9(6) . .
Ag19 O13 Ag18 104.6(3) 2_656 .
Cr1 O13 Ag18 127.5(5) . .
Cr1 O13 Ag19 123.3(4) . 2_656
H1A C1 H1B 109.5 . .
H1A C1 H1C 109.5 . .
H1B C1 H1C 109.5 . .
C2 C1 H1A 109.5 . .
C2 C1 H1B 109.5 . .
C2 C1 H1C 109.5 . .
C1 C2 H2A 112.0 . .
C1 C2 H2B 112.0 . .
H2A C2 H2B 109.6 . .
C3 C2 C1 99.1(9) . .
C3 C2 H2A 112.0 . .
C3 C2 H2B 112.0 . .
S6 C3 H3 114.9 . .
C2 C3 S6 104(4) . .
C2 C3 H3 114.9 . .
C4 C3 S6 107(4) . .
C4 C3 C2 99.4(9) . .
C4 C3 H3 114.9 . .
C3 C4 H4A 109.5 . .
C3 C4 H4B 109.5 . .
C3 C4 H4C 109.5 . .
H4A C4 H4B 109.5 . .
H4A C4 H4C 109.5 . .
H4B C4 H4C 109.5 . .
H5A C5 H5B 109.4 . .
H5A C5 H5C 109.4 . .
H5B C5 H5C 109.5 . .
C6 C5 H5A 110.4 . .
C6 C5 H5B 108.6 . .
C6 C5 H5C 109.4 . .
C5 C6 H6A 108.7 . .
C5 C6 H6B 108.7 . .
H6A C6 H6B 107.6 . .
C7 C6 C5 114(2) . .
C7 C6 H6A 108.7 . .
C7 C6 H6B 108.7 . .
S5 C7 H7 108.2 . .
C6 C7 S5 109.7(11) . .
C6 C7 H7 108.2 . .
C6 C7 C8 111.6(19) . .
C8 C7 S5 110.9(14) . .
C8 C7 H7 108.2 . .
C7 C8 H8A 109.5 . .
C7 C8 H8B 109.5 . .
C7 C8 H8C 109.5 . .
H8A C8 H8B 109.5 . .
H8A C8 H8C 109.5 . .
H8B C8 H8C 109.5 . .
H9A C9 H9B 109.5 . .
H9A C9 H9C 109.5 . .
H9B C9 H9C 109.5 . .
C10 C9 H9A 109.5 . .
C10 C9 H9B 109.5 . .
C10 C9 H9C 109.5 . .
S7 C10 H10 105.6 . .
C9 C10 S7 110(2) . .
C9 C10 H10 105.6 . .
C9 C10 C11 117(3) . .
C11 C10 S7 111.9(15) . .
C11 C10 H10 105.6 . .
C10 C11 H11A 109.4 . .
C10 C11 H11B 109.4 . .
H11A C11 H11B 108.0 . .
C12 C11 C10 111(3) . .
C12 C11 H11A 109.4 . .
C12 C11 H11B 109.4 . .
C11 C12 H12A 109.5 . .
C11 C12 H12B 109.5 . .
C11 C12 H12C 109.5 . .
H12A C12 H12B 109.5 . .
H12A C12 H12C 109.5 . .
H12B C12 H12C 109.5 . .
H13A C13 H13B 109.5 . .
H13A C13 H13C 109.5 . .
H13B C13 H13C 109.5 . .
C14 C13 H13A 109.5 . .
C14 C13 H13B 109.5 . .
C14 C13 H13C 109.5 . .
S9 C14 H14 105.6 . .
C13 C14 S9 109.9(13) . .
C13 C14 H14 105.6 . .
C15 C14 S9 108.5(18) . .
C15 C14 C13 121(2) . .
C15 C14 H14 105.6 . .
C14 C15 H15A 109.1 . .
C14 C15 H15B 109.1 . .
C14 C15 C16 113(3) . .
H15A C15 H15B 107.8 . .
C16 C15 H15A 109.1 . .
C16 C15 H15B 109.1 . .
C15 C16 H16A 109.5 . .
C15 C16 H16B 109.5 . .
C15 C16 H16C 109.5 . .
H16A C16 H16B 109.5 . .
H16A C16 H16C 109.5 . .
H16B C16 H16C 109.5 . .
H17A C17 H17B 109.4 . .
H17A C17 H17C 109.5 . .
H17B C17 H17C 109.4 . .
C18 C17 H17A 101.0 . .
C18 C17 H17B 111.7 . .
C18 C17 H17C 115.4 . .
S12 C18 S12 23.9(13) . 2_656
S12 C18 H18 113(4) . 2_656
S12 C18 H18 100(5) 2_656 2_656
S12 C18 H18 112.7 . .
S12 C18 H18 89.0 2_656 .
C17 C18 S12 131(3) . 2_656
C17 C18 S12 117(4) . .
C17 C18 H18 128(3) . 2_656
C17 C18 H18 106.4 . .
C17 C18 C19 98.8(8) . .
C18 C18 S12 82.1(15) 2_656 .
C18 C18 S12 60.1(15) 2_656 2_656
C18 C18 C17 148(6) 2_656 .
C18 C18 H18 41.7 2_656 .
C18 C18 H18 51(5) 2_656 2_656
C18 C18 C19 97(4) 2_656 .
H18 C18 H18 64.2 . 2_656
C19 C18 S12 119(3) . 2_656
C19 C18 S12 110(3) . .
C19 C18 H18 110.0 . .
C19 C18 H18 49(6) . 2_656
C18 C19 H18 32(3) . 2_656
C18 C19 H19A 109.1 . .
C18 C19 H19B 112.1 . .
H19A C19 H18 140.7 . 2_656
H19A C19 H19B 109.7 . .
H19B C19 H18 95.4 . 2_656
C20 C19 C18 98.7(8) . .
C20 C19 H18 82.2(19) . 2_656
C20 C19 H19A 111.6 . .
C20 C19 H19B 115.2 . .
C19 C20 H20A 109.5 . .
C19 C20 H20B 109.5 . .
C19 C20 H20C 109.5 . .
H20A C20 H20B 109.5 . .
H20A C20 H20C 109.5 . .
H20B C20 H20C 109.5 . .
H21A C21 H21B 109.5 . .
H21A C21 H21C 109.5 . .
H21B C21 H21C 109.5 . .
C22 C21 H21A 109.5 . .
C22 C21 H21B 109.5 . .
C22 C21 H21C 109.5 . .
S13 C22 H22 110.0 . .
C21 C22 S13 109(2) . .
C21 C22 H22 110.0 . .
C23 C22 S13 108.3(18) . .
C23 C22 C21 109(3) . .
C23 C22 H22 110.0 . .
C22 C23 H23A 109.9 . .
C22 C23 H23B 109.9 . .
C22 C23 C24 109(3) . .
H23A C23 H23B 108.3 . .
C24 C23 H23A 109.9 . .
C24 C23 H23B 109.9 . .
C23 C24 H24A 109.5 . .
C23 C24 H24B 109.5 . .
C23 C24 H24C 109.5 . .
H24A C24 H24B 109.5 . .
H24A C24 H24C 109.5 . .
H24B C24 H24C 109.5 . .
H25A C25 H25B 109.5 . .
H25A C25 H25C 109.5 . .
H25B C25 H25C 109.5 . .
C26 C25 H25A 109.5 . .
C26 C25 H25B 109.5 . .
C26 C25 H25C 109.5 . .
S10 C26 H26 107.1 . .
C25 C26 S10 109.1(15) . .
C25 C26 H26 107.1 . .
C27 C26 S10 111.0(15) . .
C27 C26 C25 115(2) . .
C27 C26 H26 107.1 . .
C26 C27 H27A 109.1 . .
C26 C27 H27B 109.1 . .
C26 C27 C28 112(3) . .
H27A C27 H27B 107.9 . .
C28 C27 H27A 109.1 . .
C28 C27 H27B 109.1 . .
C27 C28 H28A 109.5 . .
C27 C28 H28B 109.5 . .
C27 C28 H28C 109.5 . .
H28A C28 H28B 109.5 . .
H28A C28 H28C 109.5 . .
H28B C28 H28C 109.5 . .
H29A C29 H29B 109.5 . .
H29A C29 H29C 109.5 . .
H29B C29 H29C 109.5 . .
C30 C29 H29A 109.5 . .
C30 C29 H29B 109.5 . .
C30 C29 H29C 109.5 . .
S11 C30 H30 108.1 . .
C29 C30 S11 110.3(16) . .
C29 C30 H30 108.1 . .
C29 C30 C31 114(3) . .
C31 C30 S11 108.2(17) . .
C31 C30 H30 108.1 . .
C30 C31 H31A 110.3 . .
C30 C31 H31B 110.3 . .
H31A C31 H31B 108.5 . .
C32 C31 C30 107(3) . .
C32 C31 H31A 110.3 . .
C32 C31 H31B 110.3 . .
C31 C32 H32A 109.5 . .
C31 C32 H32B 109.5 . .
C31 C32 H32C 109.5 . .
H32A C32 H32B 109.5 . .
H32A C32 H32C 109.5 . .
H32B C32 H32C 109.5 . .
H33A C33 H33B 109.5 . .
H33A C33 H33C 109.5 . .
H33B C33 H33C 109.5 . .
C34 C33 H33A 109.5 . .
C34 C33 H33B 109.5 . .
C34 C33 H33C 109.5 . .
C33 C34 H34A 109.2 . .
C33 C34 H34B 109.2 . .
H34A C34 H34B 107.9 . .
C35 C34 C33 112(2) . .
C35 C34 H34A 109.2 . .
C35 C34 H34B 109.2 . .
S3 C35 H35 110.5 . .
C34 C35 S3 110.8(14) . .
C34 C35 H35 110.5 . .
C34 C35 C36 107(2) . .
C36 C35 S3 107.5(15) . .
C36 C35 H35 110.5 . .
C35 C36 H36A 109.5 . .
C35 C36 H36B 109.5 . .
C35 C36 H36C 109.5 . .
H36A C36 H36B 109.5 . .
H36A C36 H36C 109.5 . .
H36B C36 H36C 109.5 . .
H37A C37 H37B 109.5 . .
H37A C37 H37C 109.5 . .
H37B C37 H37C 109.5 . .
C38 C37 H37A 109.5 . .
C38 C37 H37B 109.5 . .
C38 C37 H37C 109.5 . .
C37 C38 H38A 108.4 . .
C37 C38 H38B 108.4 . .
C37 C38 C39 115(3) . .
H38A C38 H38B 107.5 . .
C39 C38 H38A 108.4 . .
C39 C38 H38B 108.4 . .
S8 C39 H39 108.6 . .
C38 C39 S8 107.6(16) . .
C38 C39 H39 108.6 . .
C38 C39 C40 112(3) . .
C40 C39 S8 111.0(17) . .
C40 C39 H39 108.6 . .
C39 C40 H40A 109.5 . .
C39 C40 H40B 109.5 . .
C39 C40 H40C 109.5 . .
H40A C40 H40B 109.5 . .
H40A C40 H40C 109.5 . .
H40B C40 H40C 109.5 . .
O3 C41 O3 133(3) 2_656 .
O3 C41 C42 113.6(13) 2_656 .
O3 C41 C42 113.6(13) . .
F1 C42 F1 122(4) 2_656 .
F1 C42 F2 106(2) 2_656 .
F1 C42 F2 48.4(19) 2_656 2_656
F1 C42 F2 48.4(19) . .
F1 C42 F2 106(2) . 2_656
F1 C42 F3 52.7(19) . 2_656
F1 C42 F3 103(2) . .
F1 C42 F3 52.7(19) 2_656 .
F1 C42 F3 103(2) 2_656 2_656
F1 C42 C41 118.9(18) . .
F1 C42 C41 118.9(18) 2_656 .
F2 C42 F2 133(3) 2_656 .
F2 C42 C41 113.5(15) . .
F2 C42 C41 113.5(15) 2_656 .
F3 C42 F2 60.7(18) 2_656 2_656
F3 C42 F2 100(2) . 2_656
F3 C42 F2 60.7(18) . .
F3 C42 F2 100(2) 2_656 .
F3 C42 F3 133(4) 2_656 .
F3 C42 C41 113.6(18) . .
F3 C42 C41 113.6(18) 2_656 .
O1 C43 C44 101.7(19) . .
O2 C43 O1 131.9(15) . .
O2 C43 C44 121.5(18) . .
F4 C44 C43 106.5(9) . .
F4A C44 F5A 137(3) . .
F4A C44 F6A 92(4) . .
F4A C44 C43 106.7(10) . .
F5 C44 F4 111.9(9) . .
F5 C44 F6 112.5(10) . .
F5 C44 C43 106.9(9) . .
F5A C44 C43 111.2(18) . .
F6 C44 F4 111.8(9) . .
F6 C44 C43 106.7(9) . .
F6A C44 F5A 97(4) . .
F6A C44 C43 104.4(17) . .
H45A C45 H45B 109.5 . .
H45A C45 H45C 109.5 . .
H45B C45 H45C 109.5 . .
C46 C45 H45A 109.5 . .
C46 C45 H45B 109.5 . .
C46 C45 H45C 109.5 . .
S1 C46 H46 106.9 . .
C45 C46 S1 107.7(15) . .
C45 C46 H46 106.9 . .
C47 C46 S1 110(2) . .
C47 C46 C45 118(3) . .
C47 C46 H46 106.9 . .
C46 C47 H47A 108.9 . .
C46 C47 H47B 108.9 . .
C46 C47 H47C 110.6 . .
C46 C47 H47D 110.6 . .
C46 C47 C48 114(5) . .
C46 C47 C48A 106(4) . .
H47A C47 H47B 107.7 . .
H47C C47 H47D 108.7 . .
C48 C47 H47A 108.8 . .
C48 C47 H47B 108.9 . .
C48A C47 H47C 110.6 . .
C48A C47 H47D 110.6 . .
C47 C48 H48A 109.5 . .
C47 C48 H48B 109.5 . .
C47 C48 H48C 109.5 . .
H48A C48 H48B 109.5 . .
H48A C48 H48C 109.5 . .
H48B C48 H48C 109.5 . .
C47 C48A H48D 109.5 . .
C47 C48A H48E 109.5 . .
C47 C48A H48F 109.5 . .
H48D C48A H48E 109.5 . .
H48D C48A H48F 109.5 . .
H48E C48A H48F 109.5 . .
H49A C49 H49B 109.5 . .
H49A C49 H49C 109.5 . .
H49B C49 H49C 109.5 . .
C50 C49 H49A 109.5 . .
C50 C49 H49B 109.5 . .
C50 C49 H49C 109.5 . .
C50 C49 C52A 98.9(8) . .
C49 C50 S2 105.2(17) . .
C49 C50 C51 140(2) . .
C51 C50 S2 113.8(16) . .
C50 C51 H51A 107.0 . .
C50 C51 H51B 109.8 . .
C50 C51 C52 98.8(8) . .
H51A C51 H51B 109.5 . .
C51 C52 H52A 109.5 . .
C51 C52 H52B 109.5 . .
C51 C52 H52C 109.5 . .
H52A C52 H52B 109.5 . .
H52A C52 H52C 109.5 . .
H52B C52 H52C 109.5 . .
C49 C52A H52D 109.5 . .
C49 C52A H52E 109.5 . .
C49 C52A H52F 109.5 . .
H52D C52A H52E 109.5 . .
H52D C52A H52F 109.5 . .
H52E C52A H52F 109.5 . .
H53A C53 H53B 109.5 . .
H53A C53 H53C 109.5 . .
H53B C53 H53C 109.5 . .
C54 C53 H53A 109.5 . .
C54 C53 H53B 109.5 . .
C54 C53 H53C 109.5 . .
H53D C53A H53E 109.5 . .
H53D C53A H53F 109.5 . .
H53E C53A H53F 109.5 . .
C56 C53A H53D 109.4 . .
C56 C53A H53E 109.4 . .
C56 C53A H53F 109.7 . .
H54A C54 H54B 109.5 . .
H54A C54 H54C 109.5 . .
H54B C54 H54C 109.5 . .
C55 C54 C53 112(4) . .
C55 C54 H54A 109.5 . .
C55 C54 H54B 109.5 . .
C55 C54 H54C 109.5 . .
S4 C55 H55 103.7 . .
C54 C55 S4 119(3) . .
C54 C55 H55 103.7 . .
C54 C55 C56 115(4) . .
C56 C55 S4 110(3) . .
C56 C55 H55 103.7 . .
C53A C56 C55 107(4) . .
C55 C56 H56A 109.5 . .
C55 C56 H56B 109.5 . .
C55 C56 H56C 109.5 . .
H56A C56 H56B 109.5 . .
H56A C56 H56C 109.5 . .
H56B C56 H56C 109.5 . .
H57A C57 H57B 109.5 . .
H57A C57 H57C 109.5 . .
H57B C57 H57C 109.5 . .
C58 C57 H57A 109.5 . .
C58 C57 H57B 109.5 . .
C58 C57 H57C 109.5 . .
H57D C57A H57E 109.5 . .
H57D C57A H57F 109.4 . .
H57E C57A H57F 109.5 . .
C59A C57A H57D 109.0 . .
C59A C57A H57E 110.3 . .
C59A C57A H57F 109.1 . .
C57 C58 H58A 111.0 . .
C57 C58 H58B 111.0 . .
H58A C58 H58B 109.0 . .
C59 C58 C57 104(3) . .
C59 C58 H58A 111.0 . .
C59 C58 H58B 111.0 . .
H58C C58A H58D 109.7 . .
C59A C58A H58C 112.0 . .
C59A C58A H58D 112.0 . .
C60A C58A H58C 112.0 . .
C60A C58A H58D 112.0 . .
C60A C58A C59A 98.6(8) . .
S14 C59 H59 95.8 . .
C58 C59 S14 106(3) . .
C58 C59 H59 95.8 . .
C58 C59 C60 138(5) . .
C60 C59 S14 113(4) . .
C60 C59 H59 95.8 . .
S14A C59A H59A 112.7 . .
C57A C59A S14A 100(4) . .
C57A C59A C58A 98.5(8) . .
C57A C59A H59A 112.7 . .
C58A C59A S14A 119(2) . .
C58A C59A H59A 112.7 . .
C59 C60 H60A 109.5 . .
C59 C60 H60B 109.5 . .
C59 C60 H60C 109.5 . .
H60A C60 H60B 109.5 . .
H60A C60 H60C 109.5 . .
H60B C60 H60C 109.5 . .
C58A C60A H60D 109.5 . .
C58A C60A H60E 109.5 . .
C58A C60A H60F 109.5 . .
H60D C60A H60E 109.5 . .
H60D C60A H60F 109.5 . .
H60E C60A H60F 109.5 . .

loop_
_geom_bond_atom_site_label_1
_geom_bond_atom_site_label_2
_geom_bond_distance
_geom_bond_site_symmetry_2
Ag1 Ag1A 1.109(5) .
Ag1 Ag1B 1.719(7) .
Ag1 Ag2 2.674(6) .
Ag1 Ag2A 3.219(5) .
Ag1 Ag3 3.196(5) .
Ag1 Ag3A 2.771(5) .
Ag1 S12 2.372(19) .
Ag1 S12 2.07(3) 2_656
Ag1 S14 2.365(12) .
Ag1 S14A 2.703(12) .
Ag1A Ag1B 1.089(8) .
Ag1A Ag2 3.359(6) .
Ag1A Ag3 3.101(5) .
Ag1A Ag3A 2.906(4) .
Ag1A Ag16 2.876(4) 2_656
Ag1A S9 2.868(6) 2_656
Ag1A S12 2.52(3) 2_656
Ag1A S12 2.50(2) .
Ag1A S14 2.818(12) .
Ag1A S14A 2.433(11) .
Ag1B Ag1B 2.939(15) 2_656
Ag1B Ag2 2.500(8) 2_656
Ag1B Ag2 3.347(8) .
Ag1B Ag2A 2.985(7) 2_656
Ag1B Ag16 3.158(6) 2_656
Ag1B S9 2.523(8) 2_656
Ag1B S12 1.73(2) .
Ag1B S12 2.00(3) 2_656
Ag2 Ag2A 0.793(4) .
Ag2 Ag3A 3.133(5) .
Ag2 S9 2.633(5) .
Ag2 S12 2.575(16) 2_656
Ag2 S13 2.532(5) .
Ag2 O8 2.510(10) .
Ag2A Ag3A 3.000(5) .
Ag2A Ag15 3.346(3) .
Ag2A S9 2.540(5) .
Ag2A S13 2.374(4) .
Ag2A O8 2.345(11) .
Ag3 Ag3A 0.917(5) .
Ag3 Ag4 3.088(4) .
Ag3 Ag16 2.933(4) 2_656
Ag3 Ag17 2.887(4) 2_656
Ag3 S7 2.720(7) 2_656
Ag3 S14 2.369(12) .
Ag3 S14A 2.002(10) .
Ag3A Ag4 2.814(4) .
Ag3A Ag16 3.263(4) 2_656
Ag3A S13 2.924(5) .
Ag3A S14 2.337(11) .
Ag3A S14A 2.468(10) .
Ag3A O12 2.425(11) 2_656
Ag4 S11 2.429(4) .
Ag4 S13 2.443(4) .
Ag4 O5 2.506(13) .
Ag5 Ag6 3.3479(19) .
Ag5 S1 2.353(4) .
Ag5 S11 2.360(4) .
Ag5 O4 2.508(9) .
Ag6 Ag7 3.1575(17) .
Ag6 Ag8 2.9393(14) 7_656
Ag6 S1 2.456(5) .
Ag6 S2 2.538(4) .
Ag6 O2 2.38(2) .
Ag7 Ag12 3.0999(19) .
Ag7 S2 2.476(4) .
Ag7 S6 2.438(5) 2_656
Ag7 O4 2.414(11) .
Ag8 Ag10 3.1893(17) .
Ag8 S2 2.456(3) 7_656
Ag8 S10 2.557(3) .
Ag8 O6 2.448(10) 7_656
Ag8 O7 2.372(9) .
Ag9 Ag10 3.2176(16) .
Ag9 Ag11 3.2974(17) .
Ag9 S2 2.526(4) .
Ag9 S3 2.466(4) .
Ag9 O7 2.403(12) .
Ag10 Ag13 3.1374(15) .
Ag10 S1 2.457(4) 7_656
Ag10 S3 2.428(3) .
Ag10 S10 2.716(4) .
Ag11 S3 2.462(3) .
Ag11 S4 2.447(4) .
Ag11 S8 2.837(4) .
Ag11 O11 2.543(11) 2_656
Ag12 S4 2.379(6) .
Ag12 S6 2.383(6) 2_656
Ag13 Ag14 3.1645(16) .
Ag13 Ag15 3.0365(15) .
Ag13 S8 2.416(3) .
Ag13 S10 2.398(4) .
Ag14 S10 2.430(3) .
Ag14 S13 2.407(4) .
Ag15 Ag16 3.0728(17) .
Ag15 Ag19 3.2132(15) .
Ag15 S8 2.423(4) .
Ag15 S9 2.413(4) .
Ag15 O10 2.520(10) 2_656
Ag16 S7 2.364(5) .
Ag16 S9 2.379(4) .
Ag17 S6 2.538(6) .
Ag17 S7 2.607(5) .
Ag17 S11 2.441(5) 2_656
Ag17 O12 2.479(9) .
Ag18 S5 2.464(3) .
Ag18 S7 2.441(4) .
Ag18 O13 2.395(9) .
Ag19 Ag20 2.9910(15) .
Ag19 S5 2.463(3) .
Ag19 S8 2.587(3) .
Ag19 O9 2.510(9) .
Ag19 O13 2.340(9) 2_656
Ag20 Ag20 3.121(2) 2_656
Ag20 S4 2.483(4) .
Ag20 S5 2.896(4) .
Ag20 S5 2.521(3) 2_656
Ag20 O3 2.349(12) .
Cr1 O10 1.639(10) .
Cr1 O11 1.665(10) .
Cr1 O12 1.639(10) .
Cr1 O13 1.670(8) .
Cr2 O8 1.665(9) 2_656
Cr2 O8 1.665(9) .
Cr2 O9 1.651(8) 2_656
Cr2 O9 1.651(8) .
Cr3 O4 1.636(9) .
Cr3 O5 1.602(12) .
Cr3 O6 1.631(8) .
Cr3 O7 1.650(9) .
S1 C46 1.86(2) .
S2 C50 1.82(2) .
S3 C35 1.838(18) .
S4 C55 1.81(3) .
S5 C7 1.854(15) .
S6 C3 1.79(6) .
S7 C10 1.87(3) .
S8 C39 1.848(17) .
S9 C14 1.850(17) .
S10 C26 1.854(16) .
S11 C30 1.81(2) .
S12 S12 0.82(4) 2_656
S12 C18 2.01(3) 2_656
S12 C18 1.76(3) .
S13 C22 1.84(2) .
S14 C59 1.93(5) .
S14A C59A 1.851(10) .
F1 F2 1.12(4) .
F1 F3 1.14(4) 2_656
F1 C42 1.25(3) .
F2 F3 1.40(4) .
F2 C42 1.45(3) .
F3 C42 1.32(3) .
F4 C44 1.413(9) .
F4A C44 1.394(10) .
F5 C44 1.410(9) .
F5A C44 1.397(10) .
F6 C44 1.412(9) .
F6A C44 1.396(10) .
O1 C43 1.254(10) .
O2 C43 1.248(9) .
O3 C41 1.229(17) .
C1 H1A 0.9800 .
C1 H1B 0.9800 .
C1 H1C 0.9800 .
C1 C2 1.546(10) .
C2 H2A 0.9900 .
C2 H2B 0.9900 .
C2 C3 1.546(10) .
C3 H3 1.0000 .
C3 C4 1.543(10) .
C4 H4A 0.9800 .
C4 H4B 0.9800 .
C4 H4C 0.9800 .
C5 H5A 0.9801 .
C5 H5B 0.9804 .
C5 H5C 0.9800 .
C5 C6 1.56(3) .
C6 H6A 0.9900 .
C6 H6B 0.9900 .
C6 C7 1.49(3) .
C7 H7 1.0000 .
C7 C8 1.51(3) .
C8 H8A 0.9800 .
C8 H8B 0.9800 .
C8 H8C 0.9800 .
C9 H9A 0.9800 .
C9 H9B 0.9800 .
C9 H9C 0.9800 .
C9 C10 1.48(4) .
C10 H10 1.0000 .
C10 C11 1.50(4) .
C11 H11A 0.9900 .
C11 H11B 0.9900 .
C11 C12 1.42(5) .
C12 H12A 0.9800 .
C12 H12B 0.9800 .
C12 H12C 0.9800 .
C13 H13A 0.9800 .
C13 H13B 0.9800 .
C13 H13C 0.9800 .
C13 C14 1.49(3) .
C14 H14 1.0000 .
C14 C15 1.43(4) .
C15 H15A 0.9900 .
C15 H15B 0.9900 .
C15 C16 1.45(4) .
C16 H16A 0.9800 .
C16 H16B 0.9800 .
C16 H16C 0.9800 .
C17 H17A 0.9795 .
C17 H17B 0.9802 .
C17 H17C 0.9801 .
C17 C18 1.548(10) .
C18 C18 1.24(9) 2_656
C18 H18 0.9597 .
C18 H18 0.83(6) 2_656
C18 C19 1.549(10) .
C19 H19A 0.9598 .
C19 H19B 0.9603 .
C19 C20 1.548(10) .
C20 H20A 0.9800 .
C20 H20B 0.9800 .
C20 H20C 0.9800 .
C21 H21A 0.9800 .
C21 H21B 0.9800 .
C21 H21C 0.9800 .
C21 C22 1.62(5) .
C22 H22 1.0000 .
C22 C23 1.545(10) .
C23 H23A 0.9900 .
C23 H23B 0.9900 .
C23 C24 1.546(10) .
C24 H24A 0.9800 .
C24 H24B 0.9800 .
C24 H24C 0.9800 .
C25 H25A 0.9800 .
C25 H25B 0.9800 .
C25 H25C 0.9800 .
C25 C26 1.53(3) .
C26 H26 1.0000 .
C26 C27 1.50(3) .
C27 H27A 0.9900 .
C27 H27B 0.9900 .
C27 C28 1.54(3) .
C28 H28A 0.9800 .
C28 H28B 0.9800 .
C28 H28C 0.9800 .
C29 H29A 0.9800 .
C29 H29B 0.9800 .
C29 H29C 0.9800 .
C29 C30 1.544(10) .
C30 H30 1.0000 .
C30 C31 1.545(10) .
C31 H31A 0.9900 .
C31 H31B 0.9900 .
C31 C32 1.52(4) .
C32 H32A 0.9800 .
C32 H32B 0.9800 .
C32 H32C 0.9800 .
C33 H33A 0.9800 .
C33 H33B 0.9800 .
C33 H33C 0.9800 .
C33 C34 1.56(3) .
C34 H34A 0.9900 .
C34 H34B 0.9900 .
C34 C35 1.53(3) .
C35 H35 1.0000 .
C35 C36 1.55(3) .
C36 H36A 0.9800 .
C36 H36B 0.9800 .
C36 H36C 0.9800 .
C37 H37A 0.9800 .
C37 H37B 0.9800 .
C37 H37C 0.9800 .
C37 C38 1.48(5) .
C38 H38A 0.9900 .
C38 H38B 0.9900 .
C38 C39 1.49(3) .
C39 H39 1.0000 .
C39 C40 1.49(3) .
C40 H40A 0.9800 .
C40 H40B 0.9800 .
C40 H40C 0.9800 .
C41 C42 1.47(4) .
C43 C44 1.517(14) .
C45 H45A 0.9800 .
C45 H45B 0.9800 .
C45 H45C 0.9800 .
C45 C46 1.58(4) .
C46 H46 1.0000 .
C46 C47 1.39(4) .
C47 H47A 0.9900 .
C47 H47B 0.9900 .
C47 H47C 0.9900 .
C47 H47D 0.9900 .
C47 C48 1.550(10) .
C47 C48A 1.80(9) .
C48 H48A 0.9800 .
C48 H48B 0.9800 .
C48 H48C 0.9800 .
C48A H48D 0.9800 .
C48A H48E 0.9800 .
C48A H48F 0.9800 .
C49 H49A 0.9800 .
C49 H49B 0.9800 .
C49 H49C 0.9800 .
C49 C50 1.537(10) .
C49 C52A 1.556(10) .
C50 C51 1.544(10) .
C51 H51A 0.9802 .
C51 H51B 0.9798 .
C51 C52 1.552(10) .
C52 H52A 0.9800 .
C52 H52B 0.9800 .
C52 H52C 0.9800 .
C52A H52D 0.9800 .
C52A H52E 0.9800 .
C52A H52F 0.9800 .
C53 H53A 0.9800 .
C53 H53B 0.9800 .
C53 H53C 0.9800 .
C53 C54 1.61(5) .
C53A H53D 0.9800 .
C53A H53E 0.9800 .
C53A H53F 0.9800 .
C53A C56 1.43(7) .
C54 H54A 0.9800 .
C54 H54B 0.9800 .
C54 H54C 0.9800 .
C54 C55 1.43(5) .
C55 H55 1.0000 .
C55 C56 1.48(5) .
C56 H56A 0.9800 .
C56 H56B 0.9800 .
C56 H56C 0.9800 .
C57 H57A 0.9800 .
C57 H57B 0.9800 .
C57 H57C 0.9800 .
C57 C58 1.551(10) .
C57A H57D 0.9802 .
C57A H57E 0.9805 .
C57A H57F 0.9803 .
C57A C59A 1.549(10) .
C58 H58A 0.9900 .
C58 H58B 0.9900 .
C58 C59 1.43(6) .
C58A H58C 0.9900 .
C58A H58D 0.9900 .
C58A C59A 1.553(10) .
C58A C60A 1.549(10) .
C59 H59 1.0000 .
C59 C60 1.551(10) .
C59A H59A 1.0000 .
C60 H60A 0.9800 .
C60 H60B 0.9800 .
C60 H60C 0.9800 .
C60A H60D 0.9800 .
C60A H60E 0.9800 .
C60A H60F 0.9800 .
